data_7032773
loop_
_publ_author_name
'Wu, Zhi-Lei'
'Dong, Jie'
'Ni, Wei-Yan'
'Zhang, Bo-Wen'
'Cui, Jian-Zhong'
'Zhao, Bin'

_publ_section_title
;
 pH-induced Dy4 and Dy10 cluster-based 1D chains with different magnetic
 relaxation features.
;
_journal_issue 44
_journal_name_full 'Dalton transactions (Cambridge, England : 2003)'
_journal_page_first 16838
_journal_page_last 16845
_journal_paper_doi 10.1039/c4dt02427c
_journal_volume 43
_journal_year 2014
_chemical_formula_moiety 'C196 H94 Dy10 F88 N4 O54'
_chemical_formula_sum 'C196 H94 Dy10 F88 N4 O54'
_chemical_formula_weight 6665.75
_chemical_name_systematic
;
 ?
;
_space_group_crystal_system monoclinic
_space_group_IT_number 4
_space_group_name_Hall 'P 2yb'
_space_group_name_H-M_alt 'P 1 21 1'
_symmetry_space_group_name_Hall 'P 2yb'
_symmetry_space_group_name_H-M 'P 1 21 1'
_atom_sites_solution_hydrogens mixed
_audit_creation_method SHELXL-2013
_cell_angle_alpha 90
_cell_angle_beta 107.376(4)
_cell_angle_gamma 90
_cell_formula_units_Z 2
_cell_length_a 16.0773(6)
_cell_length_b 32.033(2)
_cell_length_c 23.3478(9)
_cell_measurement_reflns_used 4793
_cell_measurement_temperature 128(9)
_cell_measurement_theta_max 25.16
_cell_measurement_theta_min 2.11
_cell_volume 11475.5(10)
_computing_structure_refinement 'SHELXL-2013 (Sheldrick, 2013)'
_diffrn_ambient_temperature 128(9)
_diffrn_measured_fraction_theta_full 0.998
_diffrn_measured_fraction_theta_max 0.996
_diffrn_measurement_device_type 'Bruker Smart Aepex CCD'
_diffrn_measurement_method 'phi and omega scans'
_diffrn_radiation_monochromator graphite
_diffrn_radiation_source 'sealed tube'
_diffrn_radiation_type MoK\a
_diffrn_radiation_wavelength 0.71073
_diffrn_reflns_av_R_equivalents 0.0251
_diffrn_reflns_av_unetI/netI 0.0809
_diffrn_reflns_Laue_measured_fraction_full 0.998
_diffrn_reflns_Laue_measured_fraction_max 0.996
_diffrn_reflns_limit_h_max 20
_diffrn_reflns_limit_h_min -21
_diffrn_reflns_limit_k_max 40
_diffrn_reflns_limit_k_min -42
_diffrn_reflns_limit_l_max 30
_diffrn_reflns_limit_l_min -30
_diffrn_reflns_number 78951
_diffrn_reflns_point_group_measured_fraction_full 0.996
_diffrn_reflns_point_group_measured_fraction_max 0.980
_diffrn_reflns_theta_full 25.242
_diffrn_reflns_theta_max 28.000
_diffrn_reflns_theta_min 2.944
_exptl_absorpt_coefficient_mu 3.358
_exptl_absorpt_correction_T_max 0.51
_exptl_absorpt_correction_T_min 0.45
_exptl_absorpt_correction_type multi-scan
_exptl_absorpt_process_details 'SADABS; Bruker, 2000'
_exptl_crystal_colour colorless
_exptl_crystal_density_diffrn 1.929
_exptl_crystal_description rhomb
_exptl_crystal_F_000 6364
_exptl_crystal_size_max 0.24
_exptl_crystal_size_mid 0.22
_exptl_crystal_size_min 0.20
_refine_diff_density_max 1.299
_refine_diff_density_min -1.045
_refine_diff_density_rms 0.201
_refine_ls_abs_structure_details
;
 Classical Flack method preferred over Parsons because s.u. lower.
;
_refine_ls_abs_structure_Flack -0.004(6)
_refine_ls_extinction_method none
_refine_ls_goodness_of_fit_ref 1.024
_refine_ls_hydrogen_treatment constr
_refine_ls_matrix_type fullcycle
_refine_ls_number_parameters 3170
_refine_ls_number_reflns 43895
_refine_ls_number_restraints 4
_refine_ls_restrained_S_all 1.024
_refine_ls_R_factor_all 0.0515
_refine_ls_R_factor_gt 0.0507
_refine_ls_shift/su_max 0.001
_refine_ls_shift/su_mean 0.000
_refine_ls_structure_factor_coef Fsqd
_refine_ls_weighting_details
;
 w=1/[\s^2^(Fo^2^)+(0.08P)^2^+1.88P]
 where P=(Fo^2^+2Fc^2^)/3
;
_refine_ls_weighting_scheme calc
_refine_ls_wR_factor_gt 0.1216
_refine_ls_wR_factor_ref 0.1218
_reflns_Friedel_coverage 0.934
_reflns_Friedel_fraction_full 0.994
_reflns_Friedel_fraction_max 0.964
_reflns_number_gt 37192
_reflns_number_total 43895
_reflns_threshold_expression 'I > 2\s(I)'
_cod_data_source_file c4dt02427c2.cif
_cod_data_source_block 2
_cod_depositor_comments 'Adding full bibliography for 7032772--7032773.cif.'
_cod_original_cell_volume 11475.4(10)
_cod_database_code 7032773
_shelx_space_group_comment
;
The symmetry employed for this shelxl refinement is uniquely defined
by the following loop, which should always be used as a source of
symmetry information in preference to the above space-group names.
They are only intended as comments.
;
_shelxl_version_number 2013-2

loop_
_space_group_symop_operation_xyz
'x, y, z'
'-x, y+1/2, -z'

loop_
_atom_site_label
_atom_site_type_symbol
_atom_site_fract_x
_atom_site_fract_y
_atom_site_fract_z
_atom_site_U_iso_or_equiv
_atom_site_adp_type
_atom_site_occupancy
_atom_site_site_symmetry_order
_atom_site_calc_flag
_atom_site_refinement_flags_posn
_atom_site_refinement_flags_adp
C1 C 0.6486(7) -0.0834(4) 0.4927(4) 0.047(2) Uani 1 1 d . .
C2 C 0.5847(6) -0.1011(3) 0.5223(3) 0.0392(18) Uani 1 1 d . .
C3 C 0.5331(6) -0.0714(3) 0.5373(3) 0.042(2) Uani 1 1 d . .
H3 H 0.5382 -0.0434 0.5283 0.050 Uiso 1 1 calc R U
C4 C 0.4737(6) -0.0838(4) 0.5658(4) 0.044(2) Uani 1 1 d . .
C5 C 0.4690(7) -0.1269(3) 0.5847(3) 0.047(2) Uani 1 1 d . .
C6 C 0.5246(7) -0.1540(3) 0.5701(4) 0.0421(19) Uani 1 1 d . .
H6 H 0.5233 -0.1820 0.5802 0.051 Uiso 1 1 calc R U
C7 C 0.5840(7) -0.1411(3) 0.5402(4) 0.043(2) Uani 1 1 d . .
H7 H 0.6230 -0.1602 0.5326 0.051 Uiso 1 1 calc R U
C8 C 0.4079(7) -0.1383(4) 0.6208(4) 0.048(2) Uani 1 1 d . .
C9 C 0.9469(6) -0.1075(3) 0.5090(3) 0.0407(19) Uani 1 1 d . .
C10 C 0.9827(6) -0.1494(3) 0.5110(3) 0.0396(18) Uani 1 1 d . .
C11 C 1.0674(6) -0.1558(3) 0.5442(3) 0.0400(19) Uani 1 1 d . .
H11 H 1.1014 -0.1337 0.5642 0.048 Uiso 1 1 calc R U
C12 C 1.1031(7) -0.1969(3) 0.5478(4) 0.043(2) Uani 1 1 d . .
C13 C 1.0505(6) -0.2293(3) 0.5170(3) 0.042(2) Uani 1 1 d . .
C14 C 0.9635(7) -0.2228(4) 0.4842(4) 0.050(2) Uani 1 1 d . .
H14 H 0.9290 -0.2448 0.4643 0.060 Uiso 1 1 calc R U
C15 C 0.9297(7) -0.1826(3) 0.4818(4) 0.047(2) Uani 1 1 d . .
H15 H 0.8716 -0.1776 0.4607 0.056 Uiso 1 1 calc R U
C16 C 1.0860(7) -0.2738(4) 0.5216(4) 0.045(2) Uani 1 1 d . .
C17 C 0.9362(6) -0.0092(3) 0.4103(3) 0.0416(19) Uani 1 1 d . .
C18 C 0.9757(6) 0.0085(3) 0.3639(3) 0.0378(18) Uani 1 1 d . .
C19 C 0.9330(7) 0.0138(4) 0.3056(4) 0.052(3) Uani 1 1 d . .
H19 H 0.8766 0.0034 0.2912 0.063 Uiso 1 1 calc R U
C20 C 0.9674(7) 0.0335(4) 0.2661(4) 0.054(3) Uani 1 1 d . .
C21 C 1.0496(7) 0.0477(4) 0.2853(3) 0.045(2) Uani 1 1 d . .
C22 C 1.0969(8) 0.0431(4) 0.3454(4) 0.052(3) Uani 1 1 d . .
H22 H 1.1531 0.0539 0.3588 0.062 Uiso 1 1 calc R U
C23 C 1.0620(6) 0.0224(4) 0.3869(4) 0.054(3) Uani 1 1 d . .
H23 H 1.0943 0.0183 0.4268 0.065 Uiso 1 1 calc R U
C24 C 1.0848(7) 0.0726(3) 0.2416(3) 0.045(2) Uani 1 1 d . .
C25 C 0.6819(6) 0.0420(4) 0.4153(4) 0.045(2) Uani 1 1 d . .
C26 C 0.6308(6) 0.0705(3) 0.3743(3) 0.042(2) Uani 1 1 d . .
C27 C 0.6178(6) 0.0652(4) 0.3142(4) 0.051(3) Uani 1 1 d . .
H27 H 0.6424 0.0424 0.3005 0.062 Uiso 1 1 calc R U
C28 C 0.5683(7) 0.0934(3) 0.2738(3) 0.045(2) Uani 1 1 d . .
C29 C 0.5320(8) 0.1279(3) 0.2923(3) 0.053(3) Uani 1 1 d . .
C30 C 0.5425(9) 0.1338(4) 0.3565(4) 0.058(3) Uani 1 1 d . .
H30 H 0.5184 0.1568 0.3702 0.070 Uiso 1 1 calc R U
C31 C 0.5905(8) 0.1034(4) 0.3967(4) 0.054(3) Uani 1 1 d . .
H31 H 0.5955 0.1049 0.4373 0.064 Uiso 1 1 calc R U
C32 C 0.4740(7) 0.1571(4) 0.2486(4) 0.050(2) Uani 1 1 d . .
C33 C 0.5657(6) 0.0479(4) 0.5945(3) 0.044(2) Uani 1 1 d . .
C34 C 0.5001(7) 0.0727(5) 0.5531(4) 0.054(3) Uani 1 1 d . .
C35 C 0.4773(7) 0.1114(4) 0.5731(4) 0.049(2) Uani 1 1 d . .
H35 H 0.5061 0.1207 0.6117 0.059 Uiso 1 1 calc R U
C36 C 0.4146(7) 0.1347(4) 0.5370(3) 0.050(2) Uani 1 1 d . .
H36 H 0.3956 0.1587 0.5518 0.060 Uiso 1 1 calc R U
C37 C 0.3767(8) 0.1231(4) 0.4761(3) 0.051(2) Uani 1 1 d . .
C38 C 0.4014(7) 0.0852(4) 0.4558(3) 0.051(2) Uani 1 1 d . .
C39 C 0.4675(6) 0.0611(4) 0.4952(3) 0.046(2) Uani 1 1 d . .
H39 H 0.4886 0.0373 0.4813 0.055 Uiso 1 1 calc R U
C40 C 0.2980(9) 0.1453(4) 0.4338(3) 0.053(3) Uani 1 1 d . .
C41 C 0.8569(5) -0.0730(3) 0.6264(2) 0.0337(16) Uani 1 1 d . .
C42 C 0.8809(6) -0.1175(3) 0.6294(3) 0.0376(17) Uani 1 1 d . .
C43 C 0.9603(7) -0.1325(4) 0.6626(4) 0.048(2) Uani 1 1 d . .
H43 H 1.0048 -0.1138 0.6802 0.057 Uiso 1 1 calc R U
C44 C 0.9757(5) -0.1753(3) 0.6706(3) 0.0338(16) Uani 1 1 d . .
C45 C 0.9137(7) -0.2035(4) 0.6383(4) 0.048(2) Uani 1 1 d . .
C46 C 0.8335(7) -0.1893(3) 0.6028(4) 0.048(2) Uani 1 1 d . .
H46 H 0.7908 -0.2082 0.5827 0.058 Uiso 1 1 calc R U
C47 C 0.8168(6) -0.1448(3) 0.5971(4) 0.0415(18) Uani 1 1 d . .
H47 H 0.7641 -0.1347 0.5723 0.050 Uiso 1 1 calc R U
C48 C 0.9324(7) -0.2501(4) 0.6409(3) 0.047(2) Uani 1 1 d . .
C49 C 0.7241(6) 0.1101(3) 0.6214(3) 0.0382(17) Uani 1 1 d . .
C50 C 0.6940(6) 0.1501(3) 0.5933(3) 0.0384(18) Uani 1 1 d . .
C51 C 0.6978(6) 0.1590(3) 0.5338(3) 0.0373(17) Uani 1 1 d . .
H51 H 0.7222 0.1398 0.5136 0.045 Uiso 1 1 calc R U
C52 C 0.6656(7) 0.1958(3) 0.5073(3) 0.042(2) Uani 1 1 d . .
C53 C 0.6299(7) 0.2249(3) 0.5355(4) 0.044(2) Uani 1 1 d . .
C54 C 0.6283(7) 0.2182(4) 0.5951(3) 0.046(2) Uani 1 1 d . .
H54 H 0.6059 0.2385 0.6148 0.055 Uiso 1 1 calc R U
C55 C 0.6610(7) 0.1805(4) 0.6244(4) 0.045(2) Uani 1 1 d . .
H55 H 0.6607 0.1757 0.6636 0.054 Uiso 1 1 calc R U
C56 C 0.5976(7) 0.2657(3) 0.5063(4) 0.044(2) Uani 1 1 d . .
C57 C 1.1947(7) -0.0087(4) 0.5594(4) 0.047(2) Uani 1 1 d . .
C58 C 1.2101(7) -0.0292(3) 0.5087(4) 0.0393(18) Uani 1 1 d . .
C59 C 1.2755(6) -0.0176(4) 0.4848(3) 0.046(2) Uani 1 1 d . .
H59 H 1.3097 0.0055 0.5003 0.055 Uiso 1 1 calc R U
C60 C 1.2913(7) -0.0399(3) 0.4379(3) 0.042(2) Uani 1 1 d . .
C61 C 1.2409(9) -0.0745(4) 0.4152(4) 0.054(3) Uani 1 1 d . .
C62 C 1.1739(7) -0.0862(4) 0.4381(4) 0.046(2) Uani 1 1 d . .
H62 H 1.1385 -0.1088 0.4218 0.055 Uiso 1 1 calc R U
C63 C 1.1598(6) -0.0640(4) 0.4856(3) 0.048(2) Uani 1 1 d . .
H63 H 1.1164 -0.0725 0.5019 0.058 Uiso 1 1 calc R U
C64 C 1.2504(7) -0.0973(4) 0.3619(4) 0.0477(19) Uani 1 1 d . U
C65 C 1.0626(6) 0.0831(3) 0.5399(3) 0.0409(19) Uani 1 1 d D .
C66 C 1.0110(6) 0.0987(3) 0.4790(3) 0.0408(19) Uani 1 1 d D .
C67 C 1.0524(7) 0.1215(4) 0.4452(3) 0.046(2) Uani 1 1 d . .
H67 H 1.1123 0.1260 0.4594 0.056 Uiso 1 1 calc R U
C68 C 1.0033(7) 0.1383(4) 0.3883(4) 0.052(3) Uani 1 1 d . .
C69 C 0.9146(7) 0.1317(4) 0.3691(4) 0.046(2) Uani 1 1 d . .
C70 C 0.8743(7) 0.1092(4) 0.4032(3) 0.043(2) Uani 1 1 d . .
H70 H 0.8145 0.1048 0.3891 0.052 Uiso 1 1 calc R U
C71 C 0.9214(7) 0.0928(3) 0.4583(3) 0.0392(18) Uani 1 1 d . .
H71 H 0.8931 0.0781 0.4813 0.047 Uiso 1 1 calc R U
C72 C 0.8653(9) 0.1479(4) 0.3079(4) 0.056(3) Uani 1 1 d . .
C73 C 1.0185(6) 0.1122(3) 0.6783(4) 0.0403(17) Uani 1 1 d . .
C74 C 0.9981(6) 0.1559(3) 0.6830(3) 0.0386(18) Uani 1 1 d . .
C75 C 1.0584(7) 0.1852(4) 0.6733(3) 0.046(2) Uani 1 1 d . .
H75 H 1.1127 0.1766 0.6712 0.055 Uiso 1 1 calc R U
C76 C 1.0334(7) 0.2293(4) 0.6667(4) 0.047(2) Uani 1 1 d . .
C77 C 0.9479(7) 0.2410(3) 0.6691(4) 0.044(2) Uani 1 1 d . .
C78 C 0.8917(7) 0.2104(4) 0.6789(5) 0.051(2) Uani 1 1 d . .
H78 H 0.8374 0.2181 0.6818 0.061 Uiso 1 1 calc R U
C79 C 0.9156(6) 0.1689(4) 0.6845(4) 0.044(2) Uani 1 1 d . .
H79 H 0.8760 0.1490 0.6893 0.052 Uiso 1 1 calc R U
C80 C 0.9197(8) 0.2835(4) 0.6619(4) 0.050(2) Uani 1 1 d . .
C81 C 0.7960(6) 0.1369(3) 0.8129(3) 0.0376(17) Uani 1 1 d . .
C82 C 0.7788(7) 0.1817(4) 0.8013(4) 0.051(3) Uani 1 1 d . .
C83 C 0.6960(7) 0.1958(4) 0.7775(4) 0.050(2) Uani 1 1 d . .
H83 H 0.6509 0.1765 0.7663 0.060 Uiso 1 1 calc R U
C84 C 0.6759(7) 0.2383(4) 0.7691(4) 0.044(2) Uani 1 1 d . .
C85 C 0.7451(7) 0.2673(3) 0.7817(3) 0.0423(19) Uani 1 1 d . .
C86 C 0.8292(8) 0.2536(4) 0.8040(4) 0.052(3) Uani 1 1 d . .
H86 H 0.8747 0.2727 0.8140 0.063 Uiso 1 1 calc R U
C87 C 0.8472(7) 0.2108(4) 0.8119(4) 0.049(2) Uani 1 1 d . .
H87 H 0.9046 0.2016 0.8243 0.059 Uiso 1 1 calc R U
C88 C 0.7142(8) 0.3100(4) 0.7677(4) 0.051(2) Uani 1 1 d . .
C89 C 0.6223(8) -0.0434(4) 0.7499(4) 0.048(2) Uani 1 1 d . .
C90 C 0.6327(8) -0.0902(4) 0.7526(4) 0.046(2) Uani 1 1 d . .
C91 C 0.7127(8) -0.1075(4) 0.7434(4) 0.048(2) Uani 1 1 d . .
H91 H 0.7562 -0.0903 0.7378 0.057 Uiso 1 1 calc R U
C92 C 0.7199(7) -0.1505(4) 0.7433(4) 0.050(2) Uani 1 1 d . .
C93 C 0.6540(8) -0.1756(4) 0.7504(4) 0.051(2) Uani 1 1 d . .
C94 C 0.5805(7) -0.1578(3) 0.7618(4) 0.045(2) Uani 1 1 d . .
H94 H 0.5374 -0.1745 0.7691 0.054 Uiso 1 1 calc R U
C95 C 0.5739(7) -0.1144(4) 0.7618(4) 0.048(2) Uani 1 1 d . .
H95 H 0.5251 -0.1025 0.7688 0.058 Uiso 1 1 calc R U
C96 C 0.6661(6) -0.2223(3) 0.7538(4) 0.0417(19) Uani 1 1 d . .
C97 C 0.2842(6) -0.0359(4) 0.7224(3) 0.043(2) Uani 1 1 d . .
C98 C 0.2900(7) -0.0824(4) 0.7336(4) 0.049(2) Uani 1 1 d . .
C99 C 0.3589(6) -0.0972(3) 0.7807(3) 0.043(2) Uani 1 1 d . .
H99 H 0.3980 -0.0786 0.8054 0.051 Uiso 1 1 calc R U
C100 C 0.3686(6) -0.1396(4) 0.7905(3) 0.042(2) Uani 1 1 d . .
C101 C 0.3047(7) -0.1674(3) 0.7548(3) 0.043(2) Uani 1 1 d . .
C102 C 0.2359(9) -0.1525(4) 0.7075(5) 0.057(3) Uani 1 1 d . .
H102 H 0.1963 -0.1707 0.6823 0.069 Uiso 1 1 calc R U
C103 C 0.2283(7) -0.1082(4) 0.6988(4) 0.049(2) Uani 1 1 d . .
H103 H 0.1810 -0.0972 0.6693 0.058 Uiso 1 1 calc R U
C104 C 0.3058(7) -0.2169(4) 0.7606(4) 0.046(2) Uani 1 1 d . .
C105 C 0.3639(6) 0.1053(3) 0.6961(3) 0.0393(18) Uani 1 1 d . .
C106 C 0.3498(7) 0.1481(3) 0.6735(3) 0.043(2) Uani 1 1 d . .
C107 C 0.2778(8) 0.1612(4) 0.6285(4) 0.059(3) Uani 1 1 d . .
H107 H 0.2326 0.1425 0.6129 0.071 Uiso 1 1 calc R U
C108 C 0.2706(7) 0.2013(4) 0.6060(4) 0.049(2) Uani 1 1 d . .
C109 C 0.3377(7) 0.2292(4) 0.6297(4) 0.052(3) Uani 1 1 d . .
C110 C 0.4126(6) 0.2166(4) 0.6750(3) 0.043(2) Uani 1 1 d . .
H110 H 0.4579 0.2354 0.6906 0.052 Uiso 1 1 calc R U
C111 C 0.4184(6) 0.1762(3) 0.6961(3) 0.044(2) Uani 1 1 d . .
H111 H 0.4683 0.1675 0.7256 0.053 Uiso 1 1 calc R U
C112 C 0.3315(7) 0.2736(4) 0.6038(3) 0.049(2) Uani 1 1 d . .
C113 C 0.4498(6) 0.0793(4) 0.8647(4) 0.045(2) Uani 1 1 d . .
C114 C 0.4359(7) 0.1060(3) 0.9117(3) 0.0405(18) Uani 1 1 d . .
C115 C 0.3567(6) 0.1065(3) 0.9215(3) 0.0411(19) Uani 1 1 d . .
H115 H 0.3141 0.0883 0.8993 0.049 Uiso 1 1 calc R U
C116 C 0.3361(6) 0.1323(3) 0.9622(3) 0.0348(16) Uani 1 1 d . .
C117 C 0.3993(7) 0.1608(3) 0.9951(4) 0.0440(19) Uani 1 1 d . .
C118 C 0.4816(7) 0.1600(4) 0.9861(4) 0.046(2) Uani 1 1 d . .
H118 H 0.5262 0.1769 1.0090 0.055 Uiso 1 1 calc R U
C119 C 0.4961(8) 0.1340(4) 0.9434(4) 0.049(2) Uani 1 1 d . .
H119 H 0.5495 0.1356 0.9357 0.059 Uiso 1 1 calc R U
C120 C 0.3790(7) 0.1884(4) 1.0387(4) 0.050(2) Uani 1 1 d . .
C121 C 0.7091(6) 0.1744(3) 0.9223(4) 0.0399(18) Uani 1 1 d . .
C122 C 0.6719(7) 0.2169(3) 0.9186(3) 0.049(2) Uani 1 1 d . .
C123 C 0.5834(8) 0.2195(4) 0.8894(3) 0.051(2) Uani 1 1 d . .
H123 H 0.5520 0.1954 0.8747 0.061 Uiso 1 1 calc R U
C124 C 0.5418(6) 0.2575(3) 0.8820(3) 0.0394(18) Uani 1 1 d . .
C125 C 0.5875(5) 0.2938(3) 0.9053(3) 0.0345(16) Uani 1 1 d . .
C126 C 0.6789(7) 0.2916(4) 0.9327(4) 0.048(2) Uani 1 1 d . .
H126 H 0.7110 0.3157 0.9461 0.058 Uiso 1 1 calc R U
C127 C 0.7191(7) 0.2535(4) 0.9389(4) 0.045(2) Uani 1 1 d . .
H127 H 0.7789 0.2519 0.9570 0.053 Uiso 1 1 calc R U
C128 C 0.5338(7) 0.3328(4) 0.9031(4) 0.046(2) Uani 1 1 d . .
C129 C 0.6917(6) 0.0837(4) 1.0181(3) 0.044(2) Uani 1 1 d . .
C130 C 0.6831(6) 0.0550(4) 1.0665(3) 0.045(2) Uani 1 1 d . .
C131 C 0.6307(7) 0.0193(4) 1.0511(3) 0.047(2) Uani 1 1 d . .
H131 H 0.5996 0.0138 1.0114 0.056 Uiso 1 1 calc R U
C132 C 0.6265(7) -0.0077(4) 1.0975(4) 0.046(2) Uani 1 1 d . .
C133 C 0.6717(6) 0.0010(3) 1.1555(3) 0.0389(18) Uani 1 1 d . .
C134 C 0.7245(8) 0.0349(4) 1.1704(4) 0.052(3) Uani 1 1 d . .
H134 H 0.7567 0.0398 1.2101 0.063 Uiso 1 1 calc R U
C135 C 0.7293(6) 0.0617(3) 1.1259(3) 0.0390(18) Uani 1 1 d . .
H135 H 0.7647 0.0852 1.1359 0.047 Uiso 1 1 calc R U
C136 C 0.6600(7) -0.0291(4) 1.2053(4) 0.045(2) Uani 1 1 d . .
C137 C 0.5887(6) -0.0222(3) 0.8872(4) 0.0394(17) Uani 1 1 d . .
C138 C 0.6069(6) -0.0565(4) 0.9259(3) 0.047(3) Uani 1 1 d . .
C139 C 0.6942(6) -0.0586(3) 0.9583(3) 0.0408(19) Uani 1 1 d . .
H139 H 0.7326 -0.0378 0.9545 0.049 Uiso 1 1 calc R U
C140 C 0.7235(8) -0.0921(4) 0.9968(5) 0.054(2) Uani 1 1 d . .
C141 C 0.6681(7) -0.1233(4) 1.0009(4) 0.047(2) Uani 1 1 d . .
C142 C 0.5792(7) -0.1224(4) 0.9660(4) 0.053(3) Uani 1 1 d . .
H142 H 0.5422 -0.1442 0.9685 0.064 Uiso 1 1 calc R U
C143 C 0.5470(7) -0.0882(4) 0.9272(4) 0.049(2) Uani 1 1 d . .
H143 H 0.4891 -0.0868 0.9038 0.059 Uiso 1 1 calc R U
C144 C 0.6998(7) -0.1610(4) 1.0394(3) 0.046(2) Uani 1 1 d . .
C145 C 1.0800(6) 0.0128(4) 0.8412(3) 0.0424(19) Uani 1 1 d . .
C146 C 1.1077(7) -0.0309(4) 0.8594(3) 0.046(2) Uani 1 1 d . .
C147 C 1.1088(7) -0.0459(3) 0.9162(4) 0.046(2) Uani 1 1 d . .
H147 H 1.0947 -0.0281 0.9434 0.055 Uiso 1 1 calc R U
C148 C 1.1310(7) -0.0869(4) 0.9318(4) 0.045(2) Uani 1 1 d . .
C149 C 1.1571(7) -0.1120(4) 0.8929(4) 0.048(2) Uani 1 1 d . .
C150 C 1.1576(7) -0.0981(4) 0.8369(3) 0.049(2) Uani 1 1 d . .
H150 H 1.1740 -0.1159 0.8107 0.059 Uiso 1 1 calc R U
C151 C 1.1334(7) -0.0571(4) 0.8203(4) 0.049(2) Uani 1 1 d . .
H151 H 1.1345 -0.0472 0.7830 0.059 Uiso 1 1 calc R U
C152 C 1.1862(7) -0.1571(3) 0.9115(4) 0.046(2) Uani 1 1 d . .
C153 C 1.0019(6) 0.1395(3) 0.9320(3) 0.044(2) Uani 1 1 d . .
C154 C 1.0685(7) 0.1583(3) 0.9051(4) 0.047(2) Uani 1 1 d . .
C155 C 1.0883(7) 0.2012(3) 0.9158(4) 0.047(2) Uani 1 1 d . .
H155 H 1.0604 0.2169 0.9381 0.056 Uiso 1 1 calc R U
C156 C 1.1494(6) 0.2196(3) 0.8929(3) 0.043(2) Uani 1 1 d . .
C157 C 1.1894(7) 0.1963(4) 0.8567(4) 0.049(2) Uani 1 1 d . .
C158 C 1.1644(7) 0.1557(4) 0.8434(3) 0.045(2) Uani 1 1 d . .
H158 H 1.1862 0.1414 0.8163 0.054 Uiso 1 1 calc R U
C159 C 1.1072(8) 0.1346(4) 0.8692(4) 0.052(3) Uani 1 1 d . .
H159 H 1.0955 0.1063 0.8626 0.062 Uiso 1 1 calc R U
C160 C 1.2505(8) 0.2182(4) 0.8293(4) 0.050(2) Uani 1 1 d . .
C161 C 0.9450(6) 0.0203(3) 1.0106(3) 0.045(2) Uani 1 1 d . .
C162 C 0.9441(6) -0.0170(3) 1.0488(3) 0.0403(18) Uani 1 1 d . .
C163 C 0.9184(7) -0.0160(3) 1.1013(4) 0.045(2) Uani 1 1 d . .
H163 H 0.8929 0.0078 1.1115 0.054 Uiso 1 1 calc R U
C164 C 0.9311(7) -0.0494(4) 1.1361(4) 0.051(2) Uani 1 1 d . .
C165 C 0.9731(7) -0.0864(3) 1.1264(3) 0.044(2) Uani 1 1 d . .
C166 C 1.0016(8) -0.0873(4) 1.0739(4) 0.052(3) Uani 1 1 d . .
H166 H 1.0300 -0.1107 1.0652 0.062 Uiso 1 1 calc R U
C167 C 0.9859(7) -0.0521(3) 1.0355(4) 0.044(2) Uani 1 1 d . .
H167 H 1.0037 -0.0525 1.0011 0.053 Uiso 1 1 calc R U
C168 C 0.9848(7) -0.1234(3) 1.1664(4) 0.0434(17) Uani 1 1 d . U
C169 C 0.8974(7) -0.0446(3) 0.8093(3) 0.045(2) Uani 1 1 d . .
C170 C 0.9048(8) -0.0873(4) 0.8363(4) 0.047(2) Uani 1 1 d . .
C171 C 0.9111(8) -0.1260(4) 0.8062(4) 0.047(2) Uani 1 1 d . .
H171 H 0.9094 -0.1261 0.7661 0.056 Uiso 1 1 calc R U
C172 C 0.9195(8) -0.1623(4) 0.8376(5) 0.055(3) Uani 1 1 d . .
C173 C 0.9206(8) -0.1642(4) 0.8959(5) 0.052(2) Uani 1 1 d . .
C174 C 0.9150(8) -0.1260(4) 0.9252(4) 0.050(2) Uani 1 1 d . .
H174 H 0.9175 -0.1263 0.9656 0.060 Uiso 1 1 calc R U
C175 C 0.9063(8) -0.0898(4) 0.8963(4) 0.055(3) Uani 1 1 d . .
H175 H 0.9010 -0.0655 0.9165 0.066 Uiso 1 1 calc R U
C176 C 0.9324(8) -0.2046(4) 0.9307(4) 0.052(2) Uani 1 1 d . .
C177 C 0.8336(6) -0.1260(3) 0.3377(3) 0.0384(18) Uani 1 1 d . .
H177 H 0.8877 -0.1191 0.3641 0.046 Uiso 1 1 calc R U
C178 C 0.8294(8) -0.1533(4) 0.2927(4) 0.054(3) Uani 1 1 d . .
H178 H 0.8802 -0.1647 0.2879 0.065 Uiso 1 1 calc R U
C179 C 0.7467(7) -0.1643(4) 0.2527(4) 0.051(2) Uani 1 1 d . .
H179 H 0.7431 -0.1835 0.2222 0.061 Uiso 1 1 calc R U
C180 C 0.6730(6) -0.1468(4) 0.2592(3) 0.045(2) Uani 1 1 d . .
H180 H 0.6192 -0.1542 0.2328 0.054 Uiso 1 1 d R U
C181 C 0.6773(6) -0.1186(4) 0.3060(3) 0.043(2) Uani 1 1 d . .
C182 C 0.6035(7) -0.1012(4) 0.3139(3) 0.049(2) Uani 1 1 d . .
C183 C 0.5191(7) -0.1117(3) 0.2781(3) 0.0427(19) Uani 1 1 d . .
H183 H 0.5121 -0.1346 0.2526 0.051 Uiso 1 1 d R U
C184 C 0.4490(7) -0.0904(3) 0.2788(3) 0.0393(18) Uani 1 1 d . .
H184 H 0.3952 -0.0969 0.2517 0.047 Uiso 1 1 calc R U
C185 C 0.4553(7) -0.0575(4) 0.3208(4) 0.051(3) Uani 1 1 d . .
H185 H 0.4057 -0.0447 0.3254 0.061 Uiso 1 1 calc R U
C186 C 0.5392(7) -0.0450(3) 0.3552(4) 0.045(2) Uani 1 1 d . .
H186 H 0.5463 -0.0220 0.3805 0.054 Uiso 1 1 calc R U
C187 C 0.8083(7) 0.1858(3) 1.0887(3) 0.0405(18) Uani 1 1 d . .
H187 H 0.7579 0.1755 1.0612 0.049 Uiso 1 1 calc R U
C188 C 0.8044(7) 0.2164(3) 1.1322(3) 0.0387(18) Uani 1 1 d . .
H188 H 0.7509 0.2274 1.1323 0.046 Uiso 1 1 calc R U
C189 C 0.8829(8) 0.2302(4) 1.1757(4) 0.053(3) Uani 1 1 d . .
H189 H 0.8809 0.2492 1.2054 0.063 Uiso 1 1 calc R U
C190 C 0.9629(8) 0.2144(3) 1.1725(3) 0.049(2) Uani 1 1 d . .
H190 H 1.0140 0.2234 1.2004 0.059 Uiso 1 1 calc R U
C191 C 0.9683(7) 0.1853(4) 1.1286(4) 0.051(3) Uani 1 1 d . .
C192 C 1.0466(6) 0.1646(4) 1.1233(3) 0.044(2) Uani 1 1 d . .
C193 C 1.1312(7) 0.1761(4) 1.1580(3) 0.055(3) Uani 1 1 d . .
H193 H 1.1385 0.1977 1.1855 0.066 Uiso 1 1 calc R U
C194 C 1.2032(8) 0.1558(4) 1.1517(4) 0.056(3) Uani 1 1 d . .
H194 H 1.2586 0.1645 1.1740 0.067 Uiso 1 1 calc R U
C195 C 1.1936(7) 0.1215(5) 1.1113(4) 0.053(3) Uani 1 1 d . .
H195 H 1.2424 0.1076 1.1073 0.063 Uiso 1 1 calc R U
C196 C 1.1106(7) 0.1090(3) 1.0780(4) 0.044(2) Uani 1 1 d . .
H196 H 1.1032 0.0863 1.0521 0.053 Uiso 1 1 calc R U
F1 F 0.4190(4) -0.0578(2) 0.5816(2) 0.0453(13) Uani 1 1 d . .
F2 F 0.4048(4) -0.1064(2) 0.6571(2) 0.0477(14) Uani 1 1 d . .
F3 F 0.4489(4) -0.1726(2) 0.6508(2) 0.0469(13) Uani 1 1 d . .
F4 F 0.3303(4) -0.1475(2) 0.5811(2) 0.0483(14) Uani 1 1 d . .
F5 F 1.1856(4) -0.2041(2) 0.5793(2) 0.0428(12) Uani 1 1 d . .
F6 F 1.1307(4) -0.2816(2) 0.5790(2) 0.0451(13) Uani 1 1 d . .
F7 F 1.0228(4) -0.2999(2) 0.5029(2) 0.0493(14) Uani 1 1 d . .
F8 F 1.1434(5) -0.2834(3) 0.4909(3) 0.0557(17) Uani 1 1 d . .
F9 F 0.9169(4) 0.0379(2) 0.2074(2) 0.0503(14) Uani 1 1 d . .
F10 F 1.0313(4) 0.1061(2) 0.2229(2) 0.0464(13) Uani 1 1 d . .
F11 F 1.0793(4) 0.0480(2) 0.1958(2) 0.0453(13) Uani 1 1 d . .
F12 F 1.1642(4) 0.0864(3) 0.2652(2) 0.0507(15) Uani 1 1 d . .
F13 F 0.5573(4) 0.0887(2) 0.2144(2) 0.0487(14) Uani 1 1 d . .
F14 F 0.6547(4) -0.1938(2) 1.0143(2) 0.0476(13) Uani 1 1 d . .
F15 F 0.6930(4) -0.1556(2) 1.0943(2) 0.0478(14) Uani 1 1 d . .
F16 F 0.7846(4) -0.1668(2) 1.0439(2) 0.0494(14) Uani 1 1 d . .
F17 F 0.3676(4) 0.0743(2) 0.3987(2) 0.0504(15) Uani 1 1 d . .
F18 F 0.3276(4) 0.1703(2) 0.3917(2) 0.0456(13) Uani 1 1 d . .
F19 F 0.2719(4) 0.1698(2) 0.4638(2) 0.0507(15) Uani 1 1 d . .
F20 F 0.2427(4) 0.1214(2) 0.3988(2) 0.0456(12) Uani 1 1 d . .
F21 F 1.0541(4) -0.1899(2) 0.7066(2) 0.0503(15) Uani 1 1 d . .
F22 F 0.9359(4) -0.2628(2) 0.6948(2) 0.0485(14) Uani 1 1 d . .
F23 F 1.0110(4) -0.2538(2) 0.6340(2) 0.0445(13) Uani 1 1 d . .
F24 F 0.8763(4) -0.2726(2) 0.5990(2) 0.0468(14) Uani 1 1 d . .
F25 F 0.6673(4) 0.2028(2) 0.4497(2) 0.0474(14) Uani 1 1 d . .
F26 F 0.6581(5) 0.2965(3) 0.5303(2) 0.0541(16) Uani 1 1 d . .
F27 F 0.5249(4) 0.2774(2) 0.5199(2) 0.0501(15) Uani 1 1 d . .
F28 F 0.5836(4) 0.2622(2) 0.4468(2) 0.0516(16) Uani 1 1 d . .
F29 F 1.3551(4) -0.0284(2) 0.4143(2) 0.0463(14) Uani 1 1 d . .
F30 F 0.4424(5) 0.1857(2) 0.2793(2) 0.0518(15) Uani 1 1 d . .
F31 F 0.4095(4) 0.1374(2) 0.2111(2) 0.0435(12) Uani 1 1 d . .
F32 F 0.5220(4) 0.1771(2) 0.2198(2) 0.0490(14) Uani 1 1 d . .
F33 F 1.0275(5) 0.1596(2) 0.3452(2) 0.0535(16) Uani 1 1 d . .
F34 F 0.8996(5) 0.1378(3) 0.2646(2) 0.0550(16) Uani 1 1 d . .
F35 F 0.7844(4) 0.1307(2) 0.2918(2) 0.0457(13) Uani 1 1 d . .
F36 F 0.8526(4) 0.1897(2) 0.3029(2) 0.0489(14) Uani 1 1 d . .
F37 F 1.0868(4) 0.2564(2) 0.6554(2) 0.0434(12) Uani 1 1 d . .
F38 F 0.9359(4) 0.3017(2) 0.6133(2) 0.0450(13) Uani 1 1 d . .
F39 F 0.9580(4) 0.3085(2) 0.7086(2) 0.0496(15) Uani 1 1 d . .
F40 F 0.8323(4) 0.2885(2) 0.6535(2) 0.0508(15) Uani 1 1 d . .
F41 F 0.5982(4) 0.2550(2) 0.7481(2) 0.0445(12) Uani 1 1 d . .
F42 F 0.6291(4) 0.3198(2) 0.7393(2) 0.0487(14) Uani 1 1 d . .
F43 F 0.7377(4) 0.3368(2) 0.8148(2) 0.0489(14) Uani 1 1 d . .
F44 F 0.7614(4) 0.3208(2) 0.7310(2) 0.0470(13) Uani 1 1 d . .
F45 F 0.7945(5) -0.1683(2) 0.7418(2) 0.0503(14) Uani 1 1 d . .
F46 F 0.7486(4) -0.2345(2) 0.7813(2) 0.0458(14) Uani 1 1 d . .
F47 F 0.6470(4) -0.2370(2) 0.6963(2) 0.0504(15) Uani 1 1 d . .
F48 F 0.6208(4) -0.2392(2) 0.7905(2) 0.0468(14) Uani 1 1 d . .
F49 F 0.4333(4) -0.1539(2) 0.8347(2) 0.0496(15) Uani 1 1 d . .
F50 F 0.3756(4) -0.2354(2) 0.7480(2) 0.0462(13) Uani 1 1 d . .
F51 F 0.2327(4) -0.2317(2) 0.7236(2) 0.0503(15) Uani 1 1 d . .
F52 F 0.3110(5) -0.2268(2) 0.8175(2) 0.0519(15) Uani 1 1 d . .
F53 F 0.1956(4) 0.2128(2) 0.5632(2) 0.0449(13) Uani 1 1 d . .
F54 F 0.2627(4) 0.2921(2) 0.6143(2) 0.0469(13) Uani 1 1 d . .
F55 F 0.3176(5) 0.2744(2) 0.5446(2) 0.0515(15) Uani 1 1 d . .
F56 F 0.4006(4) 0.2983(2) 0.6283(2) 0.0484(14) Uani 1 1 d . .
F57 F 0.2588(4) 0.1315(2) 0.9718(2) 0.0494(14) Uani 1 1 d . .
F58 F 0.3761(5) 0.1746(2) 1.0947(2) 0.0519(16) Uani 1 1 d . .
F59 F 0.3005(4) 0.2037(3) 1.0127(2) 0.0530(16) Uani 1 1 d . .
F60 F 0.4351(4) 0.2210(2) 1.0520(2) 0.0490(14) Uani 1 1 d . .
F61 F 0.4550(4) 0.2594(2) 0.8539(2) 0.0503(15) Uani 1 1 d . .
F62 F 0.4962(4) 0.3328(2) 0.9489(2) 0.0488(14) Uani 1 1 d . .
F63 F 0.4679(4) 0.3366(2) 0.8522(2) 0.0490(14) Uani 1 1 d . .
F64 F 0.5815(4) 0.3686(2) 0.9034(2) 0.0475(13) Uani 1 1 d . .
F65 F 0.5699(5) -0.0404(2) 1.0788(2) 0.0502(14) Uani 1 1 d . .
F66 F 0.6589(5) -0.0692(2) 1.1829(2) 0.0547(16) Uani 1 1 d . .
F67 F 0.5878(4) -0.0271(2) 1.2245(3) 0.0512(15) Uani 1 1 d . .
F68 F 0.7291(4) -0.0268(2) 1.2506(2) 0.0421(12) Uani 1 1 d . .
F69 F 0.8077(4) -0.0935(3) 1.0296(3) 0.0551(16) Uani 1 1 d . .
F70 F 1.3213(5) -0.0803(2) 0.3490(3) 0.0512(15) Uani 1 1 d . .
F71 F 1.1822(5) -0.0932(2) 0.3155(2) 0.0533(16) Uani 1 1 d . .
F72 F 1.2700(5) -0.1374(2) 0.3756(2) 0.0549(15) Uani 1 1 d . U
F73 F 1.1352(4) -0.1054(3) 0.9861(2) 0.0513(15) Uani 1 1 d . .
F74 F 1.1428(4) -0.1775(2) 0.9442(2) 0.0484(14) Uani 1 1 d . .
F75 F 1.2692(4) -0.1568(2) 0.9446(2) 0.0542(17) Uani 1 1 d . .
F76 F 1.1819(4) -0.1811(2) 0.8626(2) 0.0455(13) Uani 1 1 d . .
F77 F 1.1722(5) 0.2589(2) 0.9044(2) 0.0489(14) Uani 1 1 d . .
F78 F 1.2727(5) 0.2586(2) 0.8495(2) 0.0498(14) Uani 1 1 d . .
F79 F 1.3275(4) 0.1984(2) 0.8382(2) 0.0487(14) Uani 1 1 d . .
F80 F 1.2107(5) 0.2204(2) 0.7722(2) 0.0526(15) Uani 1 1 d . .
F81 F 0.9027(5) -0.0477(3) 1.1873(2) 0.0544(16) Uani 1 1 d . .
F82 F 0.9123(4) -0.1409(2) 1.1688(2) 0.0480(13) Uani 1 1 d . U
F83 F 1.0374(4) -0.1510(2) 1.1552(2) 0.0492(14) Uani 1 1 d . .
F84 F 1.0251(5) -0.1080(2) 1.2221(2) 0.0516(15) Uani 1 1 d . .
F85 F 0.9444(4) -0.1988(2) 0.8114(2) 0.0488(14) Uani 1 1 d . .
F86 F 1.0056(4) -0.2258(2) 0.9275(2) 0.0462(13) Uani 1 1 d . .
F87 F 0.8643(4) -0.2276(2) 0.9021(2) 0.0448(13) Uani 1 1 d . .
F88 F 0.9374(5) -0.2032(2) 0.9867(2) 0.0479(14) Uani 1 1 d . .
N1 N 0.7572(6) -0.1075(3) 0.3456(3) 0.0435(18) Uani 1 1 d . .
N2 N 0.6112(6) -0.0671(3) 0.3510(3) 0.0450(19) Uani 1 1 d . .
N3 N 0.8935(6) 0.1712(3) 1.0890(3) 0.0412(17) Uani 1 1 d . .
N4 N 1.0378(6) 0.1311(3) 1.0838(3) 0.048(2) Uani 1 1 d . .
Dy1 Dy 0.76077(2) -0.05714(3) 0.42543(2) 0.03209(8) Uani 1 1 d . .
Dy2 Dy 0.74003(3) 0.00880(3) 0.56321(2) 0.04269(10) Uani 1 1 d . .
Dy3 Dy 0.97467(2) -0.00983(3) 0.56170(2) 0.03169(8) Uani 1 1 d . .
Dy4 Dy 1.16748(3) 0.04725(3) 0.65232(2) 0.04000(10) Uani 1 1 d . .
Dy5 Dy 0.93396(2) 0.01604(3) 0.70194(2) 0.03131(8) Uani 1 1 d . .
Dy6 Dy 0.71901(3) 0.04915(3) 0.73087(2) 0.04169(10) Uani 1 1 d . .
Dy7 Dy 0.47172(3) 0.02768(3) 0.76817(2) 0.03713(9) Uani 1 1 d . .
Dy8 Dy 0.67632(2) 0.07620(3) 0.87048(2) 0.03191(8) Uani 1 1 d . .
Dy9 Dy 0.91059(2) 0.05543(3) 0.87017(2) 0.03209(8) Uani 1 1 d . .
Dy10 Dy 0.89291(2) 0.12336(3) 1.00605(2) 0.03187(8) Uani 1 1 d . .
O1 O 0.6605(4) -0.0457(2) 0.4912(2) 0.0367(13) Uani 1 1 d . .
O2 O 0.6882(5) -0.1082(2) 0.4715(3) 0.0407(14) Uani 1 1 d . .
O3 O 0.8707(5) -0.1028(3) 0.4730(3) 0.0450(16) Uani 1 1 d . .
O4 O 0.9890(5) -0.0783(2) 0.5420(2) 0.0378(13) Uani 1 1 d . .
O5 O 0.8896(5) -0.0417(3) 0.4112(3) 0.0474(18) Uani 1 1 d . .
O6 O 0.9742(4) -0.0010(2) 0.4635(2) 0.0360(13) Uani 1 1 d . .
O7 O 0.7124(5) 0.0083(2) 0.3969(2) 0.0412(14) Uani 1 1 d . .
O8 O 0.7000(5) 0.0471(3) 0.4731(2) 0.0424(14) Uani 1 1 d . .
O9 O 0.6052(4) 0.0123(3) 0.5695(2) 0.0455(16) Uani 1 1 d . .
O10 O 0.5923(5) 0.0536(3) 0.6475(2) 0.0467(16) Uani 1 1 d . .
O11 O 0.7801(4) -0.0609(2) 0.6024(2) 0.0394(14) Uani 1 1 d . .
O12 O 0.9211(4) -0.0477(2) 0.6349(2) 0.0343(12) Uani 1 1 d . .
O13 O 0.7337(4) 0.0801(3) 0.5869(2) 0.0404(14) Uani 1 1 d . .
O14 O 0.7383(5) 0.1050(2) 0.6773(2) 0.0417(14) Uani 1 1 d . .
O15 O 1.1180(4) -0.0089(2) 0.5667(2) 0.0385(13) Uani 1 1 d . .
O16 O 1.2518(4) 0.0165(3) 0.5887(3) 0.0419(14) Uani 1 1 d . .
O17 O 1.1434(4) 0.0882(2) 0.5637(2) 0.0387(14) Uani 1 1 d . .
O18 O 1.0178(5) 0.0612(2) 0.5630(2) 0.0403(14) Uani 1 1 d . .
O19 O 1.0823(5) 0.1020(3) 0.6581(2) 0.0426(15) Uani 1 1 d . .
O20 O 0.9724(5) 0.0880(2) 0.6948(2) 0.0413(15) Uani 1 1 d . .
O21 O 0.7310(5) 0.1141(2) 0.7992(2) 0.0400(14) Uani 1 1 d . .
O22 O 0.8744(5) 0.1266(2) 0.8331(2) 0.0396(14) Uani 1 1 d . .
O23 O 0.6872(4) -0.0189(2) 0.7483(2) 0.0381(14) Uani 1 1 d . .
O24 O 0.5485(5) -0.0316(2) 0.7489(3) 0.0445(15) Uani 1 1 d . .
O25 O 0.3480(4) -0.0138(2) 0.7509(2) 0.0384(13) Uani 1 1 d . .
O26 O 0.2226(5) -0.0169(2) 0.6907(3) 0.0413(14) Uani 1 1 d . .
O27 O 0.4378(5) 0.0937(2) 0.7278(3) 0.0412(14) Uani 1 1 d . .
O28 O 0.3048(5) 0.0772(3) 0.6861(3) 0.0448(16) Uani 1 1 d . .
O29 O 0.3883(4) 0.0577(3) 0.8297(2) 0.0448(16) Uani 1 1 d . .
O30 O 0.5242(4) 0.0780(3) 0.8605(2) 0.0413(15) Uani 1 1 d . .
O31 O 0.6669(4) 0.1447(3) 0.8921(2) 0.0400(14) Uani 1 1 d . .
O32 O 0.7859(5) 0.1702(2) 0.9558(2) 0.0397(14) Uani 1 1 d . .
O33 O 0.6638(5) 0.0758(3) 0.9628(2) 0.0454(16) Uani 1 1 d . .
O34 O 0.7336(5) 0.1174(3) 1.0347(2) 0.0427(15) Uani 1 1 d . .
O35 O 0.5093(5) -0.0188(3) 0.8576(2) 0.0450(16) Uani 1 1 d . .
O36 O 0.6395(5) 0.0082(2) 0.8806(3) 0.0418(14) Uani 1 1 d . .
O37 O 1.0616(5) 0.0456(3) 0.8676(3) 0.0493(18) Uani 1 1 d . .
O38 O 1.0805(4) 0.0161(2) 0.7861(2) 0.0401(14) Uani 1 1 d . .
O39 O 0.9827(4) 0.1062(2) 0.9222(2) 0.0383(14) Uani 1 1 d . .
O40 O 0.9781(5) 0.1657(3) 0.9620(2) 0.0446(16) Uani 1 1 d . .
O41 O 0.9381(5) 0.0152(3) 0.9568(2) 0.0442(15) Uani 1 1 d . .
O42 O 0.9439(5) 0.0558(3) 1.0349(2) 0.0422(14) Uani 1 1 d . .
O43 O 0.9138(5) -0.0441(2) 0.7544(2) 0.0411(14) Uani 1 1 d . .
O44 O 0.8995(5) -0.0146(2) 0.8382(3) 0.0412(14) Uani 1 1 d . .
O45 O 0.8318(4) -0.0208(2) 0.5115(2) 0.0397(14) Uani 1 1 d . .
H45 H 0.8296 0.0049 0.4884 0.048 Uiso 1 1 calc R U
O46 O 0.8824(4) 0.0331(2) 0.5989(2) 0.0371(13) Uani 1 1 d . .
H46A H 0.8879 0.0629 0.5910 0.045 Uiso 1 1 calc R U
O47 O 1.0516(4) 0.0059(2) 0.6630(2) 0.0394(14) Uani 1 1 d . .
H47A H 1.0784 -0.0205 0.6804 0.047 Uiso 1 1 calc R U
O48 O 0.7896(4) 0.0111(2) 0.6821(2) 0.0369(13) Uani 1 1 d . .
H48 H 0.7807 -0.0176 0.6936 0.044 Uiso 1 1 calc R U
O49 O 0.8768(5) 0.0539(2) 0.7607(2) 0.0398(13) Uani 1 1 d . .
H49 H 0.8874 0.0827 0.7506 0.048 Uiso 1 1 calc R U
O50 O 0.6003(4) 0.0400(2) 0.7680(2) 0.0370(13) Uani 1 1 d . .
H50 H 0.6204 0.0123 0.7840 0.044 Uiso 1 1 calc R U
O51 O 0.7780(4) 0.0443(2) 0.8547(2) 0.0335(12) Uani 1 1 d . .
H51A H 0.7722 0.0151 0.8653 0.040 Uiso 1 1 calc R U
O52 O 0.8215(4) 0.0882(2) 0.9233(2) 0.0315(11) Uani 1 1 d . .
H52 H 0.8229 0.0627 0.9469 0.038 Uiso 1 1 calc R U
O1W O 0.4260(5) 0.0175(3) 0.6588(2) 0.0432(16) Uani 1 1 d . .
H1X H 0.3649 0.0111 0.6452 0.052 Uiso 1 1 d R U
H1Y H 0.4584 -0.0050 0.6487 0.052 Uiso 1 1 d R U
O2W O 1.2099(5) 0.0530(3) 0.7572(2) 0.0439(15) Uani 1 1 d . .
H2X H 1.2714 0.0583 0.7716 0.053 Uiso 1 1 d R U
H2Y H 1.1971 0.0274 0.7743 0.053 Uiso 1 1 d R U

loop_
_atom_site_aniso_label
_atom_site_aniso_U_11
_atom_site_aniso_U_22
_atom_site_aniso_U_33
_atom_site_aniso_U_23
_atom_site_aniso_U_13
_atom_site_aniso_U_12
C1 0.056(6) 0.044(6) 0.047(4) -0.001(3) 0.026(4) -0.003(5)
C2 0.038(5) 0.042(5) 0.041(3) -0.004(3) 0.016(3) -0.010(4)
C3 0.043(5) 0.044(5) 0.034(3) -0.014(3) 0.005(3) -0.008(4)
C4 0.029(5) 0.045(6) 0.050(4) 0.000(3) 0.002(3) -0.002(4)
C5 0.062(6) 0.047(6) 0.035(3) -0.002(3) 0.020(3) 0.006(5)
C6 0.041(5) 0.033(5) 0.052(4) -0.009(3) 0.015(3) -0.011(4)
C7 0.041(5) 0.041(5) 0.049(4) -0.013(3) 0.017(3) -0.010(4)
C8 0.037(5) 0.048(7) 0.059(4) -0.012(4) 0.013(3) -0.006(5)
C9 0.039(5) 0.042(5) 0.039(3) -0.013(3) 0.009(3) 0.011(4)
C10 0.042(5) 0.035(5) 0.044(3) -0.006(3) 0.016(3) -0.001(4)
C11 0.042(5) 0.039(5) 0.038(3) -0.016(3) 0.012(3) 0.003(4)
C12 0.041(5) 0.037(5) 0.051(4) -0.017(3) 0.012(3) 0.003(4)
C13 0.034(5) 0.040(5) 0.038(3) -0.010(3) -0.009(3) 0.007(4)
C14 0.038(6) 0.037(6) 0.056(4) 0.011(3) -0.014(3) 0.005(4)
C15 0.048(6) 0.030(5) 0.049(4) 0.010(3) -0.007(3) 0.006(4)
C16 0.042(5) 0.050(6) 0.041(3) -0.009(3) 0.011(3) 0.002(4)
C17 0.032(4) 0.046(6) 0.041(3) 0.001(3) 0.002(3) -0.009(4)
C18 0.038(5) 0.041(5) 0.037(3) -0.013(3) 0.014(3) -0.006(4)
C19 0.042(5) 0.064(8) 0.044(4) 0.006(4) 0.002(3) -0.005(5)
C20 0.039(5) 0.047(7) 0.059(5) 0.030(4) -0.007(3) 0.000(5)
C21 0.047(5) 0.047(6) 0.039(3) 0.002(3) 0.010(3) -0.011(4)
C22 0.050(6) 0.059(7) 0.043(4) 0.011(4) 0.009(3) -0.008(5)
C23 0.026(5) 0.068(8) 0.054(4) 0.029(4) -0.009(3) -0.008(5)
C24 0.055(6) 0.029(5) 0.037(3) 0.011(3) -0.005(3) -0.010(4)
C25 0.037(5) 0.050(6) 0.045(3) -0.006(3) 0.008(3) -0.008(4)
C26 0.042(5) 0.045(6) 0.040(3) 0.003(3) 0.016(3) -0.009(4)
C27 0.031(5) 0.074(9) 0.045(4) -0.002(4) 0.004(3) 0.013(5)
C28 0.047(5) 0.040(5) 0.038(3) -0.007(3) -0.005(3) -0.007(4)
C29 0.067(7) 0.032(5) 0.041(4) -0.009(3) -0.013(3) -0.014(5)
C30 0.065(8) 0.048(7) 0.047(4) -0.015(4) -0.007(4) 0.010(6)
C31 0.052(6) 0.056(7) 0.046(4) -0.003(4) 0.005(3) 0.007(5)
C32 0.036(5) 0.068(8) 0.045(4) 0.002(4) 0.010(3) 0.011(5)
C33 0.044(5) 0.056(6) 0.032(3) -0.005(3) 0.008(3) -0.005(4)
C34 0.030(5) 0.074(9) 0.045(4) 0.002(4) -0.008(3) 0.011(5)
C35 0.040(5) 0.048(6) 0.047(4) -0.003(3) -0.006(3) -0.009(5)
C36 0.052(6) 0.051(6) 0.036(3) -0.005(3) -0.004(3) 0.003(5)
C37 0.059(6) 0.046(6) 0.037(3) -0.007(3) -0.002(3) 0.000(5)
C38 0.053(6) 0.060(7) 0.029(3) -0.001(3) -0.002(3) -0.007(5)
C39 0.028(4) 0.060(7) 0.041(3) 0.003(3) -0.001(3) -0.012(4)
C40 0.071(7) 0.040(6) 0.036(3) 0.008(3) -0.005(3) 0.002(5)
C41 0.035(4) 0.045(5) 0.019(2) -0.012(2) 0.006(2) -0.008(3)
C42 0.033(4) 0.040(5) 0.039(3) 0.001(3) 0.009(3) -0.006(4)
C43 0.040(5) 0.043(6) 0.042(4) -0.008(3) -0.015(3) 0.000(4)
C44 0.030(4) 0.042(5) 0.027(2) -0.009(2) 0.004(2) 0.000(3)
C45 0.049(6) 0.040(6) 0.040(4) -0.003(3) -0.010(3) -0.009(5)
C46 0.046(6) 0.030(5) 0.054(4) 0.007(3) -0.008(3) -0.005(4)
C47 0.028(4) 0.036(5) 0.062(4) -0.004(3) 0.015(3) -0.003(4)
C48 0.050(6) 0.049(6) 0.033(3) -0.007(3) 0.000(3) 0.004(4)
C49 0.032(4) 0.044(5) 0.041(3) 0.003(3) 0.014(3) -0.007(4)
C50 0.047(5) 0.030(5) 0.037(3) -0.007(3) 0.011(3) -0.009(4)
C51 0.030(4) 0.035(5) 0.040(3) -0.006(3) 0.001(2) 0.000(4)
C52 0.047(5) 0.039(5) 0.037(3) -0.004(3) 0.007(3) -0.008(4)
C53 0.058(6) 0.032(5) 0.044(4) 0.006(3) 0.018(3) 0.018(4)
C54 0.050(5) 0.048(6) 0.038(3) -0.002(3) 0.010(3) -0.007(5)
C55 0.048(5) 0.046(6) 0.043(3) 0.009(3) 0.016(3) 0.015(4)
C56 0.054(6) 0.032(5) 0.044(4) -0.005(3) 0.011(3) -0.003(4)
C57 0.036(5) 0.051(6) 0.057(4) -0.007(4) 0.019(3) 0.010(4)
C58 0.045(5) 0.024(4) 0.054(4) -0.002(3) 0.024(3) -0.001(4)
C59 0.034(5) 0.061(7) 0.041(3) -0.002(3) 0.008(3) 0.003(4)
C60 0.049(5) 0.042(5) 0.034(3) -0.005(3) 0.011(3) -0.015(4)
C61 0.062(7) 0.049(7) 0.051(4) -0.005(4) 0.018(4) -0.017(5)
C62 0.038(5) 0.038(6) 0.060(4) -0.010(4) 0.013(3) -0.001(4)
C63 0.042(5) 0.067(7) 0.024(3) -0.008(3) -0.007(2) -0.018(5)
C64 0.043(5) 0.044(3) 0.044(4) -0.003(3) -0.004(3) -0.005(4)
C65 0.048(5) 0.023(4) 0.040(3) -0.010(2) -0.003(3) 0.000(4)
C66 0.041(5) 0.028(5) 0.046(4) -0.007(3) 0.002(3) -0.007(4)
C67 0.043(5) 0.049(6) 0.043(4) -0.001(3) 0.007(3) -0.017(5)
C68 0.034(5) 0.070(8) 0.044(4) 0.009(4) -0.001(3) -0.013(5)
C69 0.034(5) 0.049(6) 0.049(4) -0.002(3) 0.002(3) -0.007(4)
C70 0.035(5) 0.047(6) 0.041(3) 0.002(3) -0.001(3) -0.002(4)
C71 0.044(5) 0.021(4) 0.042(3) -0.009(2) -0.003(3) -0.006(4)
C72 0.066(7) 0.052(7) 0.041(4) -0.004(3) 0.003(3) -0.018(6)
C73 0.032(5) 0.025(5) 0.059(4) 0.000(3) 0.008(3) 0.000(4)
C74 0.034(4) 0.044(5) 0.039(3) -0.010(3) 0.012(3) 0.004(4)
C75 0.039(5) 0.057(7) 0.039(3) -0.018(3) 0.006(3) -0.006(4)
C76 0.043(5) 0.049(6) 0.051(4) 0.015(4) 0.018(3) 0.005(4)
C77 0.048(5) 0.042(5) 0.045(4) -0.008(3) 0.019(3) -0.002(4)
C78 0.035(5) 0.045(7) 0.068(5) 0.008(4) 0.010(4) -0.001(5)
C79 0.030(5) 0.046(6) 0.052(4) -0.014(3) 0.008(3) -0.002(4)
C80 0.049(6) 0.044(6) 0.053(4) -0.005(3) 0.011(4) -0.009(5)
C81 0.047(5) 0.038(5) 0.030(3) 0.004(2) 0.015(3) 0.000(4)
C82 0.042(6) 0.037(6) 0.052(4) -0.013(3) -0.018(3) -0.008(5)
C83 0.039(6) 0.043(6) 0.054(4) 0.013(3) -0.007(3) -0.007(5)
C84 0.040(5) 0.041(6) 0.050(4) -0.012(3) 0.011(3) 0.005(4)
C85 0.038(5) 0.037(5) 0.044(3) 0.001(3) -0.001(3) -0.007(4)
C86 0.044(6) 0.049(7) 0.054(4) -0.016(4) -0.002(3) -0.018(5)
C87 0.045(6) 0.034(6) 0.052(4) -0.019(3) -0.011(3) -0.010(5)
C88 0.059(6) 0.049(6) 0.045(4) 0.003(3) 0.014(4) 0.000(5)
C89 0.056(6) 0.041(6) 0.045(4) -0.005(3) 0.014(3) 0.007(5)
C90 0.053(6) 0.040(6) 0.046(4) 0.002(3) 0.014(3) 0.006(4)
C91 0.043(6) 0.035(6) 0.058(4) -0.009(3) 0.005(3) 0.007(5)
C92 0.040(6) 0.038(6) 0.056(4) 0.012(3) -0.008(3) 0.014(5)
C93 0.055(7) 0.043(6) 0.055(4) 0.005(3) 0.018(4) 0.010(5)
C94 0.050(6) 0.025(5) 0.058(4) -0.017(3) 0.012(4) -0.007(4)
C95 0.043(6) 0.046(6) 0.048(4) 0.004(3) 0.001(3) 0.006(5)
C96 0.028(4) 0.041(6) 0.050(4) -0.002(3) 0.003(3) 0.010(4)
C97 0.032(4) 0.054(6) 0.045(3) 0.011(3) 0.011(3) -0.020(4)
C98 0.035(5) 0.048(7) 0.054(4) -0.006(3) -0.001(3) -0.010(5)
C99 0.040(5) 0.062(6) 0.027(3) 0.013(3) 0.009(3) -0.016(4)
C100 0.029(4) 0.058(6) 0.042(3) -0.003(3) 0.013(3) -0.001(4)
C101 0.047(5) 0.047(5) 0.035(3) -0.003(3) 0.014(3) 0.002(4)
C102 0.053(7) 0.041(7) 0.064(5) 0.005(4) -0.003(4) -0.007(6)
C103 0.048(6) 0.035(5) 0.048(4) -0.013(3) -0.008(3) 0.012(4)
C104 0.046(5) 0.044(6) 0.044(4) -0.003(3) 0.008(3) 0.004(4)
C105 0.033(4) 0.046(5) 0.036(3) -0.005(3) 0.005(2) 0.002(4)
C106 0.035(5) 0.037(5) 0.045(4) 0.000(3) -0.007(3) 0.007(4)
C107 0.056(7) 0.058(7) 0.042(4) 0.018(4) -0.019(4) -0.020(6)
C108 0.029(5) 0.043(7) 0.061(5) 0.009(4) -0.010(3) 0.000(4)
C109 0.039(5) 0.057(7) 0.046(4) 0.006(3) -0.008(3) -0.002(5)
C110 0.037(5) 0.052(6) 0.035(3) 0.003(3) 0.002(3) 0.000(4)
C111 0.044(5) 0.045(5) 0.026(3) -0.004(2) -0.014(2) -0.005(4)
C112 0.041(5) 0.054(7) 0.038(3) -0.002(3) -0.011(3) -0.009(5)
C113 0.041(5) 0.053(6) 0.043(3) -0.010(3) 0.015(3) -0.003(4)
C114 0.047(5) 0.027(5) 0.046(3) 0.003(3) 0.013(3) 0.013(4)
C115 0.045(5) 0.044(5) 0.036(3) -0.004(3) 0.015(3) 0.009(4)
C116 0.038(4) 0.028(4) 0.037(3) -0.001(2) 0.010(3) 0.006(3)
C117 0.042(5) 0.031(5) 0.059(4) -0.006(3) 0.016(3) -0.004(4)
C118 0.044(6) 0.040(6) 0.055(4) -0.002(3) 0.015(3) 0.005(4)
C119 0.051(6) 0.043(6) 0.053(4) -0.001(3) 0.014(4) 0.003(5)
C120 0.048(6) 0.057(7) 0.042(4) -0.005(3) 0.010(3) -0.001(5)
C121 0.032(4) 0.035(5) 0.049(4) -0.015(3) 0.007(3) -0.004(4)
C122 0.053(6) 0.032(5) 0.041(3) 0.004(3) -0.018(3) -0.001(4)
C123 0.057(6) 0.043(6) 0.034(3) -0.004(3) -0.015(3) 0.002(5)
C124 0.034(4) 0.044(5) 0.034(3) 0.010(3) 0.001(2) -0.007(4)
C125 0.027(4) 0.034(5) 0.041(3) -0.002(3) 0.008(2) -0.001(3)
C126 0.036(5) 0.049(6) 0.054(4) -0.020(4) 0.005(3) 0.009(4)
C127 0.033(5) 0.043(6) 0.050(4) -0.009(3) 0.002(3) 0.006(4)
C128 0.040(5) 0.046(6) 0.053(4) 0.006(3) 0.013(3) 0.012(4)
C129 0.033(4) 0.067(7) 0.033(3) -0.009(3) 0.012(3) -0.016(4)
C130 0.042(5) 0.049(6) 0.037(3) 0.006(3) 0.003(3) -0.002(4)
C131 0.048(5) 0.054(6) 0.035(3) -0.009(3) 0.009(3) 0.001(5)
C132 0.056(6) 0.040(6) 0.043(4) -0.006(3) 0.016(3) 0.002(5)
C133 0.030(4) 0.043(5) 0.042(3) 0.005(3) 0.008(3) 0.006(4)
C134 0.059(6) 0.051(7) 0.041(3) 0.008(3) 0.006(3) -0.012(5)
C135 0.046(5) 0.031(5) 0.042(3) -0.002(3) 0.015(3) 0.008(4)
C136 0.040(5) 0.048(6) 0.042(3) 0.010(3) 0.005(3) 0.003(4)
C137 0.034(5) 0.028(5) 0.057(4) 0.007(3) 0.014(3) 0.001(4)
C138 0.032(4) 0.069(7) 0.034(3) 0.025(3) 0.002(3) -0.017(4)
C139 0.043(5) 0.033(5) 0.034(3) 0.001(2) -0.009(2) -0.004(4)
C140 0.041(6) 0.042(7) 0.065(5) 0.006(4) -0.006(4) 0.004(5)
C141 0.050(6) 0.039(6) 0.051(4) 0.007(3) 0.012(3) 0.006(5)
C142 0.052(6) 0.053(7) 0.041(4) 0.017(3) -0.007(3) -0.020(5)
C143 0.042(6) 0.038(6) 0.053(4) 0.008(3) -0.008(3) -0.010(5)
C144 0.054(6) 0.050(6) 0.035(3) 0.001(3) 0.016(3) 0.011(4)
C145 0.029(4) 0.047(6) 0.044(3) 0.003(3) -0.002(2) 0.013(4)
C146 0.039(5) 0.050(6) 0.040(4) 0.008(3) -0.001(3) 0.017(5)
C147 0.051(6) 0.038(5) 0.041(3) -0.007(3) 0.001(3) -0.006(4)
C148 0.043(5) 0.045(6) 0.044(4) 0.000(3) 0.010(3) 0.008(4)
C149 0.044(5) 0.053(7) 0.045(4) 0.007(4) 0.013(3) 0.020(5)
C150 0.053(6) 0.052(6) 0.034(3) -0.002(3) 0.000(3) 0.007(5)
C151 0.043(5) 0.055(7) 0.047(4) 0.005(4) 0.011(3) 0.013(5)
C152 0.046(6) 0.035(5) 0.044(4) -0.007(3) -0.008(3) -0.009(4)
C153 0.042(5) 0.052(6) 0.035(3) -0.010(3) 0.008(3) -0.028(4)
C154 0.057(6) 0.044(6) 0.042(3) 0.013(3) 0.018(3) -0.011(5)
C155 0.040(5) 0.032(5) 0.060(4) 0.027(4) 0.000(3) 0.009(4)
C156 0.042(5) 0.046(6) 0.035(3) 0.012(3) 0.002(3) -0.007(4)
C157 0.030(5) 0.050(7) 0.055(4) 0.007(3) -0.006(3) 0.003(5)
C158 0.047(5) 0.052(6) 0.032(3) 0.003(3) 0.006(3) 0.000(4)
C159 0.057(6) 0.055(7) 0.044(4) 0.013(4) 0.018(4) 0.009(5)
C160 0.056(6) 0.046(6) 0.043(4) 0.000(3) 0.007(3) 0.001(5)
C161 0.039(5) 0.049(6) 0.030(3) 0.002(3) -0.014(2) 0.012(4)
C162 0.039(5) 0.038(5) 0.040(3) -0.006(3) 0.006(3) 0.006(4)
C163 0.053(6) 0.033(5) 0.048(4) -0.002(3) 0.013(3) 0.017(4)
C164 0.045(6) 0.052(7) 0.043(4) 0.009(3) -0.007(3) 0.010(5)
C165 0.060(6) 0.028(5) 0.036(3) -0.008(3) 0.000(3) -0.016(4)
C166 0.053(6) 0.050(7) 0.039(3) 0.017(3) -0.007(3) 0.009(5)
C167 0.049(6) 0.035(5) 0.054(4) 0.007(3) 0.023(4) 0.005(4)
C168 0.040(4) 0.035(5) 0.046(3) 0.007(3) -0.002(3) 0.004(3)
C169 0.050(5) 0.037(5) 0.037(3) 0.003(3) -0.002(3) -0.025(4)
C170 0.050(6) 0.037(6) 0.048(4) 0.008(3) 0.003(3) 0.003(5)
C171 0.048(6) 0.034(6) 0.056(4) 0.008(3) 0.012(4) -0.005(4)
C172 0.050(6) 0.052(8) 0.062(5) 0.021(4) 0.016(4) 0.013(5)
C173 0.050(6) 0.040(7) 0.067(5) 0.018(4) 0.020(4) 0.006(5)
C174 0.047(6) 0.041(7) 0.052(4) 0.016(4) -0.001(3) 0.004(5)
C175 0.060(7) 0.042(7) 0.046(4) 0.019(4) -0.008(4) 0.021(5)
C176 0.059(7) 0.044(6) 0.045(4) 0.009(3) 0.001(3) 0.005(5)
C177 0.041(5) 0.031(5) 0.040(3) 0.004(3) 0.008(3) 0.013(4)
C178 0.041(6) 0.051(7) 0.056(4) -0.022(4) -0.006(3) 0.011(5)
C179 0.041(6) 0.057(7) 0.047(4) -0.003(4) 0.001(3) 0.010(5)
C180 0.033(5) 0.058(7) 0.039(3) -0.012(3) 0.003(3) -0.003(4)
C181 0.039(5) 0.064(7) 0.021(2) 0.000(3) 0.000(2) -0.003(4)
C182 0.044(5) 0.067(7) 0.033(3) -0.001(3) 0.005(3) 0.001(5)
C183 0.041(5) 0.035(5) 0.044(4) -0.003(3) 0.000(3) -0.005(4)
C184 0.051(5) 0.029(5) 0.039(3) 0.004(3) 0.015(3) 0.000(4)
C185 0.035(5) 0.036(6) 0.060(5) -0.012(3) -0.018(3) 0.013(4)
C186 0.044(6) 0.033(5) 0.051(4) 0.006(3) 0.005(3) -0.006(4)
C187 0.046(5) 0.031(5) 0.043(3) -0.008(3) 0.012(3) -0.002(4)
C188 0.058(5) 0.027(4) 0.032(3) 0.004(2) 0.015(3) 0.002(4)
C189 0.072(7) 0.040(6) 0.056(4) -0.023(4) 0.035(5) -0.036(5)
C190 0.065(7) 0.034(5) 0.036(3) 0.000(3) -0.006(3) 0.009(5)
C191 0.043(5) 0.059(7) 0.042(4) -0.018(4) -0.001(3) 0.000(5)
C192 0.040(5) 0.065(6) 0.025(3) 0.004(3) 0.005(2) -0.012(4)
C193 0.050(6) 0.073(8) 0.033(3) 0.001(3) 0.001(3) 0.002(5)
C194 0.043(6) 0.049(8) 0.057(5) 0.002(4) -0.012(3) 0.004(5)
C195 0.038(5) 0.062(8) 0.056(4) -0.003(4) 0.010(3) -0.016(5)
C196 0.038(5) 0.036(5) 0.059(4) 0.007(3) 0.014(3) -0.012(4)
F1 0.053(3) 0.039(3) 0.044(2) -0.0089(19) 0.015(2) -0.006(3)
F2 0.041(3) 0.058(4) 0.043(2) -0.012(2) 0.0101(19) 0.014(3)
F3 0.040(3) 0.047(4) 0.056(3) 0.006(2) 0.017(2) -0.004(3)
F4 0.047(3) 0.053(4) 0.043(2) -0.009(2) 0.011(2) 0.002(3)
F5 0.038(3) 0.039(3) 0.046(2) -0.0088(18) 0.0042(18) -0.004(3)
F6 0.047(3) 0.039(3) 0.047(2) 0.0061(19) 0.011(2) 0.006(3)
F7 0.052(4) 0.038(4) 0.048(2) 0.0011(19) 0.000(2) -0.002(3)
F8 0.050(4) 0.066(5) 0.055(3) -0.012(3) 0.021(2) 0.014(3)
F9 0.052(4) 0.053(4) 0.041(2) -0.007(2) 0.0064(19) -0.008(3)
F10 0.048(3) 0.048(4) 0.044(2) 0.000(2) 0.015(2) 0.015(3)
F11 0.047(3) 0.046(4) 0.044(2) 0.010(2) 0.0143(19) 0.011(3)
F12 0.038(3) 0.066(5) 0.053(2) 0.001(2) 0.019(2) -0.002(3)
F13 0.048(3) 0.055(4) 0.044(2) 0.012(2) 0.015(2) 0.012(3)
F14 0.055(4) 0.044(4) 0.040(2) 0.0069(19) 0.0084(19) 0.007(3)
F15 0.058(4) 0.046(4) 0.039(2) -0.0034(19) 0.013(2) 0.016(3)
F16 0.047(3) 0.050(4) 0.042(2) 0.009(2) 0.0002(19) 0.011(3)
F17 0.043(3) 0.048(4) 0.042(2) -0.013(2) -0.0138(18) -0.009(3)
F18 0.036(3) 0.037(4) 0.059(3) 0.010(2) 0.008(2) 0.015(3)
F19 0.047(4) 0.047(4) 0.044(2) 0.008(2) -0.0082(19) -0.002(3)
F20 0.037(3) 0.042(4) 0.052(2) 0.003(2) 0.0039(19) 0.007(3)
F21 0.049(4) 0.046(4) 0.041(2) -0.010(2) -0.0101(19) -0.008(3)
F22 0.053(4) 0.045(4) 0.047(2) -0.005(2) 0.014(2) -0.010(3)
F23 0.041(3) 0.036(3) 0.046(2) 0.0088(18) -0.0030(18) -0.008(3)
F24 0.041(3) 0.035(3) 0.050(2) 0.0111(19) -0.0074(19) -0.011(3)
F25 0.049(3) 0.050(4) 0.047(2) 0.008(2) 0.019(2) 0.016(3)
F26 0.045(4) 0.052(5) 0.054(3) -0.012(2) -0.003(2) 0.001(3)
F27 0.045(3) 0.050(4) 0.045(2) 0.012(2) -0.0021(19) 0.011(3)
F28 0.055(4) 0.057(4) 0.042(2) 0.006(2) 0.013(2) -0.019(3)
F29 0.044(3) 0.050(4) 0.047(2) -0.019(2) 0.017(2) -0.018(3)
F30 0.051(4) 0.050(4) 0.047(2) -0.012(2) 0.003(2) -0.005(3)
F31 0.043(3) 0.041(3) 0.042(2) 0.0038(18) 0.0048(18) 0.006(3)
F32 0.050(4) 0.051(4) 0.044(2) -0.007(2) 0.011(2) -0.003(3)
F33 0.058(4) 0.050(4) 0.054(3) 0.015(2) 0.019(2) -0.001(3)
F34 0.051(4) 0.055(5) 0.048(2) 0.007(2) -0.002(2) 0.015(3)
F35 0.048(3) 0.045(4) 0.038(2) 0.0078(18) 0.0028(18) -0.006(3)
F36 0.039(3) 0.048(4) 0.048(2) -0.007(2) -0.0061(18) -0.005(3)
F37 0.038(3) 0.038(3) 0.054(2) -0.014(2) 0.013(2) -0.008(3)
F38 0.050(3) 0.039(3) 0.049(2) -0.003(2) 0.018(2) 0.015(3)
F39 0.050(4) 0.048(4) 0.051(2) -0.013(2) 0.016(2) 0.010(3)
F40 0.046(3) 0.058(4) 0.049(2) 0.013(2) 0.015(2) -0.006(3)
F41 0.037(3) 0.045(4) 0.049(2) 0.007(2) 0.0089(19) 0.009(3)
F42 0.051(4) 0.044(4) 0.048(2) 0.013(2) 0.012(2) -0.005(3)
F43 0.040(3) 0.050(4) 0.056(3) -0.001(2) 0.013(2) 0.012(3)
F44 0.044(3) 0.042(4) 0.055(3) 0.011(2) 0.015(2) 0.014(3)
F45 0.051(4) 0.044(4) 0.057(3) -0.009(2) 0.016(2) 0.009(3)
F46 0.046(3) 0.053(4) 0.036(2) 0.0137(19) 0.0078(18) 0.016(3)
F47 0.054(4) 0.045(4) 0.039(2) 0.0088(19) -0.0068(19) 0.009(3)
F48 0.044(3) 0.042(4) 0.051(2) 0.010(2) 0.010(2) 0.016(3)
F49 0.040(3) 0.060(4) 0.047(2) 0.019(2) 0.010(2) -0.005(3)
F50 0.040(3) 0.039(4) 0.061(3) -0.008(2) 0.018(2) -0.006(3)
F51 0.040(3) 0.053(4) 0.057(3) 0.014(2) 0.014(2) -0.011(3)
F52 0.063(4) 0.047(4) 0.049(2) 0.011(2) 0.024(2) 0.013(3)
F53 0.033(3) 0.044(4) 0.044(2) -0.0071(18) -0.0098(16) 0.010(3)
F54 0.040(3) 0.044(4) 0.053(2) 0.014(2) 0.008(2) -0.006(3)
F55 0.050(4) 0.046(4) 0.046(2) 0.012(2) -0.005(2) 0.019(3)
F56 0.047(3) 0.048(4) 0.051(2) -0.010(2) 0.015(2) -0.015(3)
F57 0.054(4) 0.044(4) 0.056(3) -0.013(2) 0.025(2) -0.011(3)
F58 0.054(4) 0.053(4) 0.037(2) -0.012(2) -0.0041(19) -0.016(3)
F59 0.046(4) 0.064(5) 0.046(2) 0.012(2) 0.011(2) 0.013(3)
F60 0.047(4) 0.043(4) 0.057(3) -0.014(2) 0.015(2) -0.010(3)
F61 0.046(4) 0.039(4) 0.049(2) -0.010(2) -0.012(2) -0.002(3)
F62 0.044(3) 0.051(4) 0.051(2) -0.007(2) 0.014(2) 0.006(3)
F63 0.043(3) 0.048(4) 0.052(3) 0.005(2) 0.008(2) 0.012(3)
F64 0.044(3) 0.041(4) 0.056(3) -0.007(2) 0.013(2) 0.006(3)
F65 0.061(4) 0.041(4) 0.047(2) -0.007(2) 0.015(2) 0.003(3)
F66 0.059(4) 0.038(4) 0.052(3) 0.008(2) -0.007(2) -0.001(3)
F67 0.046(4) 0.044(4) 0.061(3) 0.014(2) 0.013(2) -0.016(3)
F68 0.042(3) 0.043(3) 0.038(2) 0.0030(17) 0.0075(17) 0.003(3)
F69 0.041(4) 0.056(5) 0.056(3) 0.017(2) -0.005(2) 0.009(3)
F70 0.048(4) 0.049(4) 0.056(3) -0.012(2) 0.014(2) -0.007(3)
F71 0.050(4) 0.050(4) 0.045(2) 0.017(2) -0.008(2) 0.009(3)
F72 0.054(4) 0.053(3) 0.042(2) 0.008(2) -0.011(2) 0.015(3)
F73 0.045(3) 0.060(5) 0.049(2) 0.015(2) 0.014(2) 0.014(3)
F74 0.051(4) 0.043(4) 0.048(2) -0.010(2) 0.011(2) 0.014(3)
F75 0.047(4) 0.046(4) 0.049(2) 0.015(2) -0.018(2) 0.007(3)
F76 0.048(4) 0.035(3) 0.054(3) -0.009(2) 0.017(2) -0.013(3)
F77 0.062(4) 0.036(3) 0.049(2) 0.015(2) 0.016(2) -0.002(3)
F78 0.059(4) 0.043(4) 0.042(2) 0.0054(19) 0.007(2) 0.004(3)
F79 0.044(3) 0.050(4) 0.047(2) -0.010(2) 0.005(2) -0.008(3)
F80 0.052(4) 0.043(4) 0.050(3) 0.006(2) -0.004(2) 0.005(3)
F81 0.052(4) 0.059(5) 0.042(2) 0.012(2) -0.001(2) 0.016(3)
F82 0.055(3) 0.047(4) 0.043(2) 0.009(2) 0.016(2) -0.005(3)
F83 0.044(3) 0.051(4) 0.049(2) -0.001(2) 0.009(2) 0.013(3)
F84 0.065(4) 0.036(4) 0.043(2) 0.0037(19) -0.001(2) 0.007(3)
F85 0.052(4) 0.038(3) 0.040(2) 0.0062(18) -0.0101(18) -0.004(3)
F86 0.050(4) 0.038(3) 0.052(2) 0.016(2) 0.018(2) 0.000(3)
F87 0.043(3) 0.047(4) 0.044(2) 0.008(2) 0.0130(19) -0.001(3)
F88 0.056(4) 0.035(3) 0.050(2) 0.0025(19) 0.011(2) 0.016(3)
N1 0.041(4) 0.049(5) 0.046(3) -0.014(3) 0.020(3) -0.003(4)
N2 0.034(4) 0.052(6) 0.041(3) -0.003(3) 0.000(2) -0.006(4)
N3 0.043(4) 0.040(5) 0.036(3) -0.015(2) 0.006(2) -0.003(3)
N4 0.044(5) 0.062(6) 0.034(3) 0.002(3) 0.006(2) -0.001(4)
Dy1 0.03165(18) 0.0331(2) 0.03203(13) -0.00928(11) 0.01021(11) -0.00907(15)
Dy2 0.0331(2) 0.0547(3) 0.03995(16) -0.00399(15) 0.01041(13) -0.00589(19)
Dy3 0.03132(18) 0.0326(2) 0.03175(13) -0.00935(11) 0.01034(11) -0.00822(15)
Dy4 0.0381(2) 0.0433(3) 0.03818(15) -0.00761(14) 0.01089(13) 0.00614(18)
Dy5 0.03185(18) 0.0313(2) 0.03118(12) -0.00848(11) 0.01001(11) -0.00918(14)
Dy6 0.0502(3) 0.0368(2) 0.03313(14) -0.00218(12) 0.00480(13) 0.00863(19)
Dy7 0.0388(2) 0.0360(2) 0.03325(13) -0.00289(12) 0.00570(12) 0.00658(17)
Dy8 0.03111(18) 0.0326(2) 0.03277(13) -0.00948(11) 0.01072(11) -0.00985(15)
Dy9 0.03121(18) 0.0335(2) 0.03243(13) -0.00767(11) 0.01076(11) -0.00854(15)
Dy10 0.03161(18) 0.0321(2) 0.03220(13) -0.00921(11) 0.00998(11) -0.00938(15)
O1 0.037(3) 0.041(4) 0.033(2) 0.0007(19) 0.0108(19) -0.007(3)
O2 0.040(4) 0.041(4) 0.044(3) 0.005(2) 0.017(2) 0.005(3)
O3 0.039(4) 0.048(5) 0.046(3) 0.000(2) 0.009(2) 0.010(3)
O4 0.052(4) 0.028(3) 0.037(2) 0.0042(19) 0.018(2) 0.010(3)
O5 0.043(4) 0.057(5) 0.046(3) -0.021(3) 0.020(2) -0.016(3)
O6 0.044(4) 0.029(3) 0.035(2) 0.0014(18) 0.012(2) 0.008(3)
O7 0.046(4) 0.039(4) 0.038(2) -0.004(2) 0.012(2) -0.007(3)
O8 0.043(4) 0.037(4) 0.040(2) -0.004(2) 0.002(2) 0.001(3)
O9 0.031(3) 0.065(5) 0.041(2) -0.006(3) 0.011(2) -0.001(3)
O10 0.049(4) 0.046(4) 0.038(2) -0.008(2) 0.003(2) 0.004(4)
O11 0.034(3) 0.048(4) 0.035(2) -0.007(2) 0.0080(19) -0.010(3)
O12 0.037(3) 0.035(3) 0.031(2) -0.0093(18) 0.0105(18) -0.007(3)
O13 0.042(3) 0.045(4) 0.034(2) -0.006(2) 0.011(2) -0.001(3)
O14 0.048(4) 0.041(4) 0.035(2) -0.005(2) 0.010(2) -0.002(3)
O15 0.034(3) 0.043(4) 0.037(2) -0.007(2) 0.0086(19) 0.003(3)
O16 0.031(3) 0.043(4) 0.050(3) -0.009(2) 0.010(2) 0.004(3)
O17 0.038(3) 0.033(4) 0.039(2) -0.011(2) 0.003(2) -0.011(3)
O18 0.039(4) 0.033(4) 0.042(2) -0.011(2) 0.002(2) 0.001(3)
O19 0.037(3) 0.045(4) 0.041(2) -0.014(2) 0.004(2) 0.003(3)
O20 0.044(4) 0.045(4) 0.031(2) -0.008(2) 0.0054(19) -0.010(3)
O21 0.041(4) 0.039(4) 0.038(2) 0.004(2) 0.009(2) 0.008(3)
O22 0.043(4) 0.041(4) 0.038(2) -0.009(2) 0.015(2) -0.007(3)
O23 0.043(3) 0.041(4) 0.0266(19) -0.0077(19) 0.0047(18) 0.003(3)
O24 0.038(4) 0.035(4) 0.046(3) -0.011(2) -0.010(2) -0.002(3)
O25 0.039(3) 0.036(4) 0.036(2) -0.0020(19) 0.0057(19) 0.004(3)
O26 0.031(3) 0.034(4) 0.055(3) -0.013(2) 0.006(2) -0.012(3)
O27 0.043(4) 0.034(4) 0.047(3) 0.003(2) 0.013(2) 0.011(3)
O28 0.043(4) 0.048(5) 0.046(3) -0.017(3) 0.017(2) 0.007(3)
O29 0.037(3) 0.061(5) 0.038(2) -0.001(2) 0.012(2) 0.000(3)
O30 0.033(3) 0.051(4) 0.038(2) -0.012(2) 0.010(2) -0.013(3)
O31 0.031(3) 0.046(4) 0.043(3) -0.011(2) 0.011(2) -0.008(3)
O32 0.048(4) 0.030(3) 0.032(2) -0.0046(18) -0.0020(19) 0.005(3)
O33 0.040(4) 0.061(5) 0.037(2) -0.008(2) 0.014(2) -0.011(3)
O34 0.038(3) 0.050(4) 0.034(2) -0.004(2) 0.0025(19) -0.002(3)
O35 0.044(4) 0.039(4) 0.038(2) 0.005(2) -0.008(2) -0.017(3)
O36 0.039(4) 0.035(4) 0.047(3) 0.006(2) 0.006(2) -0.012(3)
O37 0.030(3) 0.059(6) 0.052(3) -0.017(3) 0.001(2) 0.000(3)
O38 0.037(3) 0.042(4) 0.037(2) -0.001(2) 0.0043(19) 0.004(3)
O39 0.035(3) 0.046(4) 0.034(2) -0.006(2) 0.0102(19) -0.011(3)
O40 0.049(4) 0.038(4) 0.040(2) 0.003(2) 0.003(2) -0.018(3)
O41 0.041(4) 0.040(4) 0.043(3) -0.002(2) -0.001(2) 0.006(3)
O42 0.048(4) 0.044(4) 0.037(2) 0.004(2) 0.015(2) 0.000(3)
O43 0.044(4) 0.032(4) 0.041(3) 0.003(2) 0.003(2) 0.005(3)
O44 0.042(4) 0.037(4) 0.044(3) 0.001(2) 0.011(2) 0.005(3)
O45 0.036(3) 0.048(4) 0.035(2) -0.010(2) 0.009(2) 0.001(3)
O46 0.044(3) 0.032(3) 0.030(2) -0.0058(18) 0.0040(18) -0.004(3)
O47 0.030(3) 0.045(4) 0.040(2) -0.011(2) 0.0069(19) -0.006(3)
O48 0.036(3) 0.036(4) 0.039(2) -0.002(2) 0.012(2) 0.002(3)
O49 0.048(4) 0.034(4) 0.038(2) -0.005(2) 0.014(2) -0.003(3)
O50 0.037(3) 0.033(4) 0.039(2) -0.0018(19) 0.008(2) 0.009(3)
O51 0.033(3) 0.029(3) 0.036(2) -0.0009(18) 0.0064(18) 0.004(2)
O52 0.034(3) 0.030(3) 0.0295(19) -0.0062(17) 0.0074(17) -0.007(2)
O1W 0.039(4) 0.047(4) 0.033(2) -0.004(2) -0.0047(19) 0.010(3)
O2W 0.040(4) 0.043(4) 0.041(3) -0.001(2) 0.000(2) 0.004(3)

loop_
_atom_type_symbol
_atom_type_description
_atom_type_scat_dispersion_real
_atom_type_scat_dispersion_imag
_atom_type_scat_source
C C 0.0033 0.0016 'International Tables Vol C Tables 4.2.6.8 and 6.1.1.4'
H H 0.0000 0.0000 'International Tables Vol C Tables 4.2.6.8 and 6.1.1.4'
N N 0.0061 0.0033 'International Tables Vol C Tables 4.2.6.8 and 6.1.1.4'
O O 0.0106 0.0060 'International Tables Vol C Tables 4.2.6.8 and 6.1.1.4'
F F 0.0171 0.0103 'International Tables Vol C Tables 4.2.6.8 and 6.1.1.4'
Dy Dy -0.1892 4.4098 'International Tables Vol C Tables 4.2.6.8 and 6.1.1.4'

loop_
_geom_angle_atom_site_label_1
_geom_angle_atom_site_label_2
_geom_angle_atom_site_label_3
_geom_angle
_geom_angle_site_symmetry_1
_geom_angle_site_symmetry_3
O2 C1 O1 121.9(7) . .
O2 C1 C2 116.9(9) . .
O1 C1 C2 121.2(8) . .
O2 C1 Dy1 58.2(4) . .
O1 C1 Dy1 64.1(4) . .
C2 C1 Dy1 173.0(7) . .
C7 C2 C3 121.1(8) . .
C7 C2 C1 124.6(9) . .
C3 C2 C1 113.8(9) . .
C2 C3 C4 118.9(10) . .
C2 C3 H3 120.5 . .
C4 C3 H3 120.5 . .
F1 C4 C3 124.2(10) . .
F1 C4 C5 114.0(8) . .
C3 C4 C5 121.8(10) . .
C6 C5 C4 115.4(9) . .
C6 C5 C8 124.8(10) . .
C4 C5 C8 119.8(9) . .
C5 C6 C7 122.2(10) . .
C5 C6 H6 118.9 . .
C7 C6 H6 118.9 . .
C2 C7 C6 120.3(10) . .
C2 C7 H7 119.9 . .
C6 C7 H7 119.9 . .
F2 C8 F4 113.7(8) . .
F2 C8 F3 113.2(7) . .
F4 C8 F3 112.6(9) . .
F2 C8 C5 108.8(9) . .
F4 C8 C5 106.9(7) . .
F3 C8 C5 100.6(8) . .
O4 C9 O3 123.3(8) . .
O4 C9 C10 121.7(8) . .
O3 C9 C10 115.0(8) . .
C11 C10 C15 121.4(9) . .
C11 C10 C9 118.2(9) . .
C15 C10 C9 120.3(9) . .
C10 C11 C12 119.0(9) . .
C10 C11 H11 120.5 . .
C12 C11 H11 120.5 . .
F5 C12 C13 120.5(9) . .
F5 C12 C11 120.5(8) . .
C13 C12 C11 119.0(9) . .
C14 C13 C12 121.8(10) . .
C14 C13 C16 118.0(9) . .
C12 C13 C16 120.1(9) . .
C13 C14 C15 118.3(11) . .
C13 C14 H14 120.8 . .
C15 C14 H14 120.8 . .
C10 C15 C14 120.5(10) . .
C10 C15 H15 119.8 . .
C14 C15 H15 119.8 . .
F7 C16 F6 110.5(8) . .
F7 C16 F8 105.5(6) . .
F6 C16 F8 103.8(7) . .
F7 C16 C13 109.9(8) . .
F6 C16 C13 108.8(6) . .
F8 C16 C13 118.1(9) . .
O6 C17 O5 105.6(6) . .
O6 C17 C18 116.8(7) . .
O5 C17 C18 133.2(7) . .
C19 C18 C23 119.8(9) . .
C19 C18 C17 125.1(9) . .
C23 C18 C17 115.0(7) . .
C18 C19 C20 123.9(10) . .
C18 C19 H19 118.1 . .
C20 C19 H19 118.1 . .
C21 C20 F9 121.8(8) . .
C21 C20 C19 119.3(8) . .
F9 C20 C19 118.8(9) . .
C20 C21 C22 119.2(9) . .
C20 C21 C24 118.6(8) . .
C22 C21 C24 121.8(9) . .
C21 C22 C23 121.9(10) . .
C21 C22 H22 119.0 . .
C23 C22 H22 119.0 . .
C18 C23 C22 115.7(8) . .
C18 C23 H23 122.2 . .
C22 C23 H23 122.2 . .
F12 C24 F11 111.5(9) . .
F12 C24 F10 108.3(7) . .
F11 C24 F10 109.3(5) . .
F12 C24 C21 113.8(6) . .
F11 C24 C21 106.3(7) . .
F10 C24 C21 107.5(9) . .
O8 C25 O7 117.1(8) . .
O8 C25 C26 122.0(9) . .
O7 C25 C26 121.0(7) . .
C27 C26 C25 120.0(10) . .
C27 C26 C31 121.7(10) . .
C25 C26 C31 118.2(8) . .
C26 C27 C28 120.0(10) . .
C26 C27 H27 120.0 . .
C28 C27 H27 120.0 . .
F13 C28 C29 118.2(8) . .
F13 C28 C27 120.0(9) . .
C29 C28 C27 121.7(8) . .
C28 C29 C30 119.5(10) . .
C28 C29 C32 121.7(8) . .
C30 C29 C32 118.4(11) . .
C31 C30 C29 117.5(11) . .
C31 C30 H30 121.2 . .
C29 C30 H30 121.2 . .
C30 C31 C26 119.2(9) . .
C30 C31 H31 120.4 . .
C26 C31 H31 120.4 . .
F31 C32 F32 111.1(6) . .
F31 C32 F30 109.5(7) . .
F32 C32 F30 107.9(10) . .
F31 C32 C29 111.5(10) . .
F32 C32 C29 108.1(8) . .
F30 C32 C29 108.6(7) . .
O10 C33 C34 125.2(9) . .
O10 C33 O9 117.0(8) . .
C34 C33 O9 117.8(7) . .
C39 C34 C35 120.8(10) . .
C39 C34 C33 120.7(11) . .
C35 C34 C33 118.2(8) . .
C36 C35 C34 120.3(8) . .
C36 C35 H35 119.9 . .
C34 C35 H35 119.9 . .
C35 C36 C37 120.4(11) . .
C35 C36 H36 119.8 . .
C37 C36 H36 119.8 . .
C38 C37 C36 119.0(10) . .
C38 C37 C40 116.6(8) . .
C36 C37 C40 123.4(11) . .
F17 C38 C39 121.1(10) . .
F17 C38 C37 119.6(9) . .
C39 C38 C37 119.1(8) . .
C34 C39 C38 119.8(11) . .
C34 C39 H39 120.1 . .
C38 C39 H39 120.1 . .
F19 C40 F20 117.9(11) . .
F19 C40 F18 105.9(8) . .
F20 C40 F18 101.8(5) . .
F19 C40 C37 106.9(7) . .
F20 C40 C37 115.0(9) . .
F18 C40 C37 108.6(10) . .
O11 C41 O12 120.7(7) . .
O11 C41 C42 122.0(7) . .
O12 C41 C42 114.8(7) . .
C43 C42 C47 120.1(10) . .
C43 C42 C41 123.7(9) . .
C47 C42 C41 116.2(9) . .
C42 C43 C44 121.3(9) . .
C42 C43 H43 119.3 . .
C44 C43 H43 119.3 . .
F21 C44 C43 120.7(7) . .
F21 C44 C45 119.4(9) . .
C43 C44 C45 119.7(9) . .
C46 C45 C44 120.0(11) . .
C46 C45 C48 118.9(9) . .
C44 C45 C48 121.1(9) . .
C45 C46 C47 119.4(10) . .
C45 C46 H46 120.3 . .
C47 C46 H46 120.3 . .
C42 C47 C46 118.8(10) . .
C42 C47 H47 120.6 . .
C46 C47 H47 120.6 . .
F22 C48 F23 108.7(7) . .
F22 C48 F24 111.5(9) . .
F23 C48 F24 108.9(6) . .
F22 C48 C45 107.2(7) . .
F23 C48 C45 105.4(9) . .
F24 C48 C45 114.9(8) . .
O14 C49 O13 121.8(8) . .
O14 C49 C50 120.9(8) . .
O13 C49 C50 117.3(6) . .
C55 C50 C51 119.5(9) . .
C55 C50 C49 120.0(7) . .
C51 C50 C49 120.5(8) . .
C52 C51 C50 119.5(9) . .
C52 C51 H51 120.3 . .
C50 C51 H51 120.3 . .
C53 C52 C51 122.1(8) . .
C53 C52 F25 119.7(8) . .
C51 C52 F25 118.1(8) . .
C52 C53 C54 120.4(10) . .
C52 C53 C56 121.2(8) . .
C54 C53 C56 118.3(9) . .
C53 C54 C55 119.5(9) . .
C53 C54 H54 120.2 . .
C55 C54 H54 120.2 . .
C54 C55 C50 119.0(7) . .
C54 C55 H55 120.5 . .
C50 C55 H55 120.5 . .
F28 C56 F27 112.2(8) . .
F28 C56 F26 111.0(7) . .
F27 C56 F26 105.2(7) . .
F28 C56 C53 109.0(7) . .
F27 C56 C53 110.0(8) . .
F26 C56 C53 109.4(8) . .
O16 C57 O15 120.0(7) . .
O16 C57 C58 117.6(8) . .
O15 C57 C58 120.8(9) . .
O16 C57 Dy4 57.0(3) . .
O15 C57 Dy4 63.2(4) . .
C58 C57 Dy4 169.7(8) . .
C59 C58 C63 118.9(8) . .
C59 C58 C57 123.4(9) . .
C63 C58 C57 117.6(9) . .
C58 C59 C60 121.4(10) . .
C58 C59 H59 119.3 . .
C60 C59 H59 119.3 . .
F29 C60 C59 121.4(9) . .
F29 C60 C61 119.4(8) . .
C59 C60 C61 119.3(9) . .
C62 C61 C60 120.1(10) . .
C62 C61 C64 118.4(10) . .
C60 C61 C64 121.2(9) . .
C61 C62 C63 119.9(10) . .
C61 C62 H62 120.0 . .
C63 C62 H62 120.0 . .
C58 C63 C62 120.4(9) . .
C58 C63 H63 119.8 . .
C62 C63 H63 119.8 . .
F71 C64 F72 112.1(8) . .
F71 C64 F70 109.1(7) . .
F72 C64 F70 106.3(8) . .
F71 C64 C61 112.1(10) . .
F72 C64 C61 110.2(8) . .
F70 C64 C61 106.7(8) . .
O18 C65 O17 122.5(5) . .
O18 C65 C66 111.8(8) . .
O17 C65 C66 125.4(9) . .
O18 C65 Dy4 68.8(3) . .
O17 C65 Dy4 53.7(3) . .
C66 C65 Dy4 175.0(6) . .
C67 C66 C71 119.8(7) . .
C67 C66 C65 119.5(9) . .
C71 C66 C65 120.6(9) . .
C66 C67 C68 120.1(9) . .
C66 C67 H67 120.0 . .
C68 C67 H67 120.0 . .
F33 C68 C69 109.4(8) . .
F33 C68 C67 132.1(9) . .
C69 C68 C67 118.4(9) . .
C70 C69 C68 120.9(9) . .
C70 C69 C72 121.7(10) . .
C68 C69 C72 117.2(10) . .
C69 C70 C71 121.1(10) . .
C69 C70 H70 119.5 . .
C71 C70 H70 119.5 . .
C66 C71 C70 119.7(9) . .
C66 C71 H71 120.2 . .
C70 C71 H71 120.2 . .
F34 C72 F35 105.8(6) . .
F34 C72 F36 105.2(7) . .
F35 C72 F36 105.6(10) . .
F34 C72 C69 114.7(11) . .
F35 C72 C69 108.2(8) . .
F36 C72 C69 116.4(8) . .
O20 C73 O19 125.6(9) . .
O20 C73 C74 114.9(8) . .
O19 C73 C74 119.5(8) . .
C79 C74 C75 120.5(10) . .
C79 C74 C73 121.6(9) . .
C75 C74 C73 116.6(8) . .
C74 C75 C76 118.5(9) . .
C74 C75 H75 120.8 . .
C76 C75 H75 120.8 . .
F37 C76 C77 121.9(10) . .
F37 C76 C75 119.2(9) . .
C77 C76 C75 118.8(10) . .
C78 C77 C76 119.5(11) . .
C78 C77 C80 119.4(10) . .
C76 C77 C80 121.1(10) . .
C79 C78 C77 121.2(10) . .
C79 C78 H78 119.4 . .
C77 C78 H78 119.4 . .
C78 C79 C74 121.5(10) . .
C78 C79 H79 119.3 . .
C74 C79 H79 119.3 . .
F39 C80 F40 104.4(7) . .
F39 C80 F38 105.4(8) . .
F40 C80 F38 106.0(8) . .
F39 C80 C77 114.8(9) . .
F40 C80 C77 113.7(9) . .
F38 C80 C77 111.7(8) . .
O21 C81 O22 128.3(8) . .
O21 C81 C82 115.5(8) . .
O22 C81 C82 116.1(8) . .
C83 C82 C87 118.1(11) . .
C83 C82 C81 120.5(10) . .
C87 C82 C81 121.3(10) . .
C82 C83 C84 122.6(11) . .
C82 C83 H83 118.7 . .
C84 C83 H83 118.7 . .
F41 C84 C83 127.2(10) . .
F41 C84 C85 114.4(10) . .
C83 C84 C85 118.3(10) . .
C86 C85 C84 119.8(11) . .
C86 C85 C88 128.2(11) . .
C84 C85 C88 112.0(10) . .
C85 C86 C87 120.4(11) . .
C85 C86 H86 119.8 . .
C87 C86 H86 119.8 . .
C86 C87 C82 120.3(11) . .
C86 C87 H87 119.8 . .
C82 C87 H87 119.8 . .
F44 C88 F43 106.2(9) . .
F44 C88 F42 107.7(6) . .
F43 C88 F42 104.1(8) . .
F44 C88 C85 99.5(9) . .
F43 C88 C85 114.6(7) . .
F42 C88 C85 123.4(10) . .
O24 C89 O23 125.4(9) . .
O24 C89 C90 113.6(10) . .
O23 C89 C90 121.1(9) . .
C95 C90 C91 120.9(11) . .
C95 C90 C89 121.8(11) . .
C91 C90 C89 117.3(10) . .
C92 C91 C90 116.9(12) . .
C92 C91 H91 121.5 . .
C90 C91 H91 121.5 . .
F45 C92 C93 118.9(10) . .
F45 C92 C91 120.1(11) . .
C93 C92 C91 120.8(11) . .
C92 C93 C94 120.5(11) . .
C92 C93 C96 119.5(10) . .
C94 C93 C96 119.6(10) . .
C95 C94 C93 118.1(11) . .
C95 C94 H94 120.9 . .
C93 C94 H94 120.9 . .
C90 C95 C94 122.7(12) . .
C90 C95 H95 118.6 . .
C94 C95 H95 118.6 . .
F46 C96 F47 105.6(6) . .
F46 C96 F48 102.5(6) . .
F47 C96 F48 117.7(8) . .
F46 C96 C93 114.0(9) . .
F47 C96 C93 107.6(7) . .
F48 C96 C93 109.6(7) . .
O26 C97 O25 115.4(9) . .
O26 C97 C98 126.9(8) . .
O25 C97 C98 117.6(8) . .
C103 C98 C99 122.1(11) . .
C103 C98 C97 120.1(8) . .
C99 C98 C97 117.8(9) . .
C100 C99 C98 119.5(9) . .
C100 C99 H99 120.3 . .
C98 C99 H99 120.3 . .
F49 C100 C99 120.1(8) . .
F49 C100 C101 120.4(9) . .
C99 C100 C101 119.4(8) . .
C102 C101 C100 120.8(10) . .
C102 C101 C104 113.3(10) . .
C100 C101 C104 125.8(8) . .
C101 C102 C103 117.7(10) . .
C101 C102 H102 121.1 . .
C103 C102 H102 121.1 . .
C98 C103 C102 120.2(8) . .
C98 C103 H103 119.9 . .
C102 C103 H103 119.9 . .
F51 C104 F52 110.0(8) . .
F51 C104 F50 109.1(7) . .
F52 C104 F50 107.2(7) . .
F51 C104 C101 108.5(8) . .
F52 C104 C101 108.3(7) . .
F50 C104 C101 113.7(8) . .
O27 C105 O28 114.9(8) . .
O27 C105 C106 120.5(9) . .
O28 C105 C106 124.6(8) . .
C107 C106 C111 118.7(10) . .
C107 C106 C105 124.5(10) . .
C111 C106 C105 116.5(8) . .
C106 C107 C108 122.1(10) . .
C106 C107 H107 119.0 . .
C108 C107 H107 119.0 . .
F53 C108 C107 119.0(9) . .
F53 C108 C109 122.1(10) . .
C107 C108 C109 118.8(9) . .
C108 C109 C110 120.5(11) . .
C108 C109 C112 119.3(8) . .
C110 C109 C112 120.1(10) . .
C111 C110 C109 119.3(10) . .
C111 C110 H110 120.3 . .
C109 C110 H110 120.3 . .
C110 C111 C106 120.5(8) . .
C110 C111 H111 119.8 . .
C106 C111 H111 119.8 . .
F55 C112 F54 106.8(7) . .
F55 C112 F56 107.0(8) . .
F54 C112 F56 106.6(8) . .
F55 C112 C109 113.4(8) . .
F54 C112 C109 107.2(9) . .
F56 C112 C109 115.3(7) . .
O30 C113 O29 121.0(7) . .
O30 C113 C114 116.7(9) . .
O29 C113 C114 122.3(8) . .
O30 C113 Dy7 64.7(4) . .
O29 C113 Dy7 56.4(3) . .
C114 C113 Dy7 177.9(8) . .
C115 C114 C119 116.7(9) . .
C115 C114 C113 119.6(9) . .
C119 C114 C113 123.4(9) . .
C114 C115 C116 123.7(10) . .
C114 C115 H115 118.1 . .
C116 C115 H115 118.1 . .
F57 C116 C115 122.6(8) . .
F57 C116 C117 118.5(7) . .
C115 C116 C117 118.9(9) . .
C118 C117 C116 117.7(9) . .
C118 C117 C120 122.3(10) . .
C116 C117 C120 119.9(9) . .
C119 C118 C117 119.6(11) . .
C119 C118 H118 120.2 . .
C117 C118 H118 120.2 . .
C118 C119 C114 123.1(11) . .
C118 C119 H119 118.4 . .
C114 C119 H119 118.4 . .
F59 C120 F60 107.3(9) . .
F59 C120 F58 104.7(7) . .
F60 C120 F58 103.7(6) . .
F59 C120 C117 106.6(8) . .
F60 C120 C117 110.8(8) . .
F58 C120 C117 122.7(10) . .
O32 C121 O31 122.4(8) . .
O32 C121 C122 116.0(7) . .
O31 C121 C122 121.5(8) . .
C123 C122 C127 119.4(10) . .
C123 C122 C121 114.9(9) . .
C127 C122 C121 125.6(9) . .
C122 C123 C124 120.2(10) . .
C122 C123 H123 119.9 . .
C124 C123 H123 119.9 . .
F61 C124 C123 119.6(9) . .
F61 C124 C125 119.8(9) . .
C123 C124 C125 120.6(8) . .
C124 C125 C126 119.3(9) . .
C124 C125 C128 116.6(8) . .
C126 C125 C128 124.0(9) . .
C127 C126 C125 118.9(10) . .
C127 C126 H126 120.5 . .
C125 C126 H126 120.5 . .
C126 C127 C122 121.3(10) . .
C126 C127 H127 119.3 . .
C122 C127 H127 119.3 . .
F63 C128 F64 102.7(7) . .
F63 C128 F62 106.0(7) . .
F64 C128 F62 111.6(8) . .
F63 C128 C125 113.4(8) . .
F64 C128 C125 112.1(8) . .
F62 C128 C125 110.7(8) . .
O33 C129 O34 118.5(8) . .
O33 C129 C130 124.4(9) . .
O34 C129 C130 117.0(7) . .
C135 C130 C131 119.2(9) . .
C135 C130 C129 121.2(10) . .
C131 C130 C129 119.5(8) . .
C130 C131 C132 118.0(8) . .
C130 C131 H131 121.0 . .
C132 C131 H131 121.0 . .
F65 C132 C133 125.5(9) . .
F65 C132 C131 113.9(8) . .
C133 C132 C131 120.4(11) . .
C134 C133 C132 121.8(9) . .
C134 C133 C136 120.4(8) . .
C132 C133 C136 117.7(10) . .
C133 C134 C135 118.6(9) . .
C133 C134 H134 120.7 . .
C135 C134 H134 120.7 . .
C134 C135 C130 121.9(10) . .
C134 C135 H135 119.0 . .
C130 C135 H135 119.0 . .
F68 C136 F67 109.7(6) . .
F68 C136 F66 106.0(7) . .
F67 C136 F66 104.6(7) . .
F68 C136 C133 108.0(8) . .
F67 C136 C133 121.2(8) . .
F66 C136 C133 106.3(7) . .
O35 C137 O36 115.7(7) . .
O35 C137 C138 113.9(7) . .
O36 C137 C138 130.1(8) . .
C139 C138 C143 123.0(9) . .
C139 C138 C137 111.9(8) . .
C143 C138 C137 124.7(8) . .
C140 C139 C138 118.9(10) . .
C140 C139 H139 120.6 . .
C138 C139 H139 120.6 . .
F69 C140 C141 120.4(10) . .
F69 C140 C139 118.9(11) . .
C141 C140 C139 120.7(10) . .
C140 C141 C142 120.9(10) . .
C140 C141 C144 121.4(10) . .
C142 C141 C144 117.6(10) . .
C143 C142 C141 119.7(10) . .
C143 C142 H142 120.2 . .
C141 C142 H142 120.2 . .
C138 C143 C142 116.8(9) . .
C138 C143 H143 121.6 . .
C142 C143 H143 121.6 . .
F14 C144 F15 110.0(7) . .
F14 C144 F16 109.7(7) . .
F15 C144 F16 108.3(7) . .
F14 C144 C141 109.5(8) . .
F15 C144 C141 111.2(8) . .
F16 C144 C141 108.1(8) . .
O38 C145 O37 118.5(8) . .
O38 C145 C146 105.7(7) . .
O37 C145 C146 135.6(7) . .
C151 C146 C147 119.5(10) . .
C151 C146 C145 120.0(8) . .
C147 C146 C145 120.6(9) . .
C148 C147 C146 120.2(9) . .
C148 C147 H147 119.9 . .
C146 C147 H147 119.9 . .
C149 C148 F73 114.6(9) . .
C149 C148 C147 119.3(9) . .
F73 C148 C147 126.0(8) . .
C148 C149 C150 121.7(11) . .
C148 C149 C152 119.4(9) . .
C150 C149 C152 118.8(9) . .
C151 C150 C149 119.3(9) . .
C151 C150 H150 120.4 . .
C149 C150 H150 120.4 . .
C150 C151 C146 119.9(9) . .
C150 C151 H151 120.0 . .
C146 C151 H151 120.0 . .
F75 C152 F74 105.8(6) . .
F75 C152 F76 106.4(8) . .
F74 C152 F76 107.2(7) . .
F75 C152 C149 109.1(8) . .
F74 C152 C149 116.7(9) . .
F76 C152 C149 111.1(7) . .
O39 C153 O40 131.2(8) . .
O39 C153 C154 118.8(9) . .
O40 C153 C154 110.0(8) . .
O39 C153 Dy10 76.7(4) . .
O40 C153 Dy10 54.8(3) . .
C154 C153 Dy10 163.5(7) . .
C159 C154 C155 120.9(10) . .
C159 C154 C153 121.5(10) . .
C155 C154 C153 117.6(10) . .
C156 C155 C154 119.6(11) . .
C156 C155 H155 120.2 . .
C154 C155 H155 120.2 . .
F77 C156 C155 121.1(10) . .
F77 C156 C157 118.5(9) . .
C155 C156 C157 120.4(11) . .
C158 C157 C156 118.8(10) . .
C158 C157 C160 122.2(11) . .
C156 C157 C160 118.7(11) . .
C157 C158 C159 122.8(10) . .
C157 C158 H158 118.6 . .
C159 C158 H158 118.6 . .
C154 C159 C158 117.1(12) . .
C154 C159 H159 121.5 . .
C158 C159 H159 121.5 . .
F80 C160 F79 109.4(7) . .
F80 C160 F78 107.2(8) . .
F79 C160 F78 104.7(8) . .
F80 C160 C157 106.3(9) . .
F79 C160 C157 113.8(9) . .
F78 C160 C157 115.2(9) . .
O41 C161 O42 124.2(8) . .
O41 C161 C162 119.0(9) . .
O42 C161 C162 116.4(7) . .
C167 C162 C163 119.8(9) . .
C167 C162 C161 115.0(8) . .
C163 C162 C161 124.2(9) . .
C164 C163 C162 119.2(10) . .
C164 C163 H163 120.4 . .
C162 C163 H163 120.4 . .
C163 C164 F81 117.5(10) . .
C163 C164 C165 125.0(10) . .
F81 C164 C165 117.5(9) . .
C164 C165 C166 116.4(9) . .
C164 C165 C168 123.0(9) . .
C166 C165 C168 120.5(10) . .
C167 C166 C165 118.9(10) . .
C167 C166 H166 120.5 . .
C165 C166 H166 120.5 . .
C162 C167 C166 120.6(8) . .
C162 C167 H167 119.7 . .
C166 C167 H167 119.7 . .
F82 C168 F83 111.0(8) . .
F82 C168 F84 106.9(7) . .
F83 C168 F84 106.6(7) . .
F82 C168 C165 114.8(8) . .
F83 C168 C165 112.5(9) . .
F84 C168 C165 104.3(8) . .
O44 C169 O43 123.1(7) . .
O44 C169 C170 121.6(7) . .
O43 C169 C170 112.7(9) . .
C175 C170 C171 117.1(10) . .
C175 C170 C169 116.8(10) . .
C171 C170 C169 126.1(8) . .
C172 C171 C170 118.9(9) . .
C172 C171 H171 120.5 . .
C170 C171 H171 120.5 . .
C171 C172 C173 123.2(13) . .
C171 C172 F85 117.6(9) . .
C173 C172 F85 118.1(10) . .
C172 C173 C174 117.6(11) . .
C172 C173 C176 122.7(12) . .
C174 C173 C176 119.6(9) . .
C175 C174 C173 121.2(10) . .
C175 C174 H174 119.4 . .
C173 C174 H174 119.4 . .
C174 C175 C170 122.0(12) . .
C174 C175 H175 119.0 . .
C170 C175 H175 119.0 . .
F88 C176 F87 108.9(9) . .
F88 C176 F86 106.1(7) . .
F87 C176 F86 106.8(9) . .
F88 C176 C173 118.5(10) . .
F87 C176 C173 104.7(8) . .
F86 C176 C173 111.4(9) . .
C178 C177 N1 121.6(9) . .
C178 C177 H177 119.2 . .
N1 C177 H177 119.2 . .
C177 C178 C179 119.4(10) . .
C177 C178 H178 120.3 . .
C179 C178 H178 120.3 . .
C180 C179 C178 120.0(9) . .
C180 C179 H179 120.0 . .
C178 C179 H179 120.0 . .
C179 C180 C181 120.6(9) . .
C179 C180 H180 119.5 . .
C181 C180 H180 119.9 . .
N1 C181 C182 118.2(8) . .
N1 C181 C180 120.3(8) . .
C182 C181 C180 121.5(9) . .
N2 C182 C181 119.3(9) . .
N2 C182 C183 116.9(9) . .
C181 C182 C183 122.9(9) . .
C184 C183 C182 123.0(10) . .
C184 C183 H183 118.3 . .
C182 C183 H183 118.7 . .
C183 C184 C185 120.3(9) . .
C183 C184 H184 119.8 . .
C185 C184 H184 119.8 . .
C186 C185 C184 117.6(10) . .
C186 C185 H185 121.2 . .
C184 C185 H185 121.2 . .
N2 C186 C185 119.6(9) . .
N2 C186 H186 120.2 . .
C185 C186 H186 120.2 . .
C188 C187 N3 117.5(8) . .
C188 C187 H187 121.3 . .
N3 C187 H187 121.3 . .
C187 C188 C189 120.0(9) . .
C187 C188 H188 120.0 . .
C189 C188 H188 120.0 . .
C190 C189 C188 118.5(8) . .
C190 C189 H189 120.8 . .
C188 C189 H189 120.8 . .
C189 C190 C191 122.3(10) . .
C189 C190 H190 118.8 . .
C191 C190 H190 118.8 . .
N3 C191 C190 118.7(10) . .
N3 C191 C192 113.8(7) . .
C190 C191 C192 127.2(9) . .
N4 C192 C193 118.0(9) . .
N4 C192 C191 119.1(7) . .
C193 C192 C191 122.9(10) . .
C194 C193 C192 121.1(11) . .
C194 C193 H193 119.4 . .
C192 C193 H193 119.4 . .
C193 C194 C195 120.4(11) . .
C193 C194 H194 119.8 . .
C195 C194 H194 119.8 . .
C196 C195 C194 119.3(12) . .
C196 C195 H195 120.4 . .
C194 C195 H195 120.4 . .
C195 C196 N4 119.3(10) . .
C195 C196 H196 120.4 . .
N4 C196 H196 120.4 . .
C181 N1 C177 118.1(6) . .
C181 N1 Dy1 118.8(5) . .
C177 N1 Dy1 123.1(5) . .
C182 N2 C186 122.0(6) . .
C182 N2 Dy1 114.8(6) . .
C186 N2 Dy1 122.0(5) . .
C191 N3 C187 122.9(6) . .
C191 N3 Dy10 122.4(5) . .
C187 N3 Dy10 114.5(4) . .
C192 N4 C196 121.8(6) . .
C192 N4 Dy10 116.4(5) . .
C196 N4 Dy10 120.1(5) . .
O5 Dy1 O7 90.3(3) . .
O5 Dy1 O45 77.3(2) . .
O7 Dy1 O45 80.0(2) . .
O5 Dy1 O3 66.6(3) . .
O7 Dy1 O3 151.0(3) . .
O45 Dy1 O3 78.0(3) . .
O5 Dy1 O2 142.7(3) . .
O7 Dy1 O2 125.6(2) . .
O45 Dy1 O2 97.6(2) . .
O3 Dy1 O2 76.2(3) . .
O5 Dy1 N1 81.1(3) . .
O7 Dy1 N1 117.2(3) . .
O45 Dy1 N1 152.4(3) . .
O3 Dy1 N1 77.8(3) . .
O2 Dy1 N1 89.3(3) . .
O5 Dy1 N2 130.9(2) . .
O7 Dy1 N2 75.0(3) . .
O45 Dy1 N2 141.5(3) . .
O3 Dy1 N2 133.2(3) . .
O2 Dy1 N2 74.7(3) . .
N1 Dy1 N2 66.1(3) . .
O5 Dy1 O1 146.0(2) . .
O7 Dy1 O1 79.7(2) . .
O45 Dy1 O1 69.1(2) . .
O3 Dy1 O1 109.3(2) . .
O2 Dy1 O1 50.4(2) . .
N1 Dy1 O1 132.3(3) . .
N2 Dy1 O1 77.9(2) . .
O5 Dy1 C1 155.4(2) . .
O7 Dy1 C1 102.5(2) . .
O45 Dy1 C1 84.2(2) . .
O3 Dy1 C1 93.9(2) . .
O2 Dy1 C1 25.0(2) . .
N1 Dy1 C1 110.5(2) . .
N2 Dy1 C1 73.3(2) . .
O1 Dy1 C1 25.4(2) . .
O5 Dy1 Dy2 108.01(16) . .
O7 Dy1 Dy2 68.84(13) . .
O45 Dy1 Dy2 32.89(16) . .
O3 Dy1 Dy2 100.75(16) . .
O2 Dy1 Dy2 80.30(16) . .
N1 Dy1 Dy2 169.5(2) . .
N2 Dy1 Dy2 109.4(2) . .
O1 Dy1 Dy2 38.15(15) . .
C1 Dy1 Dy2 59.1(2) . .
O9 Dy2 O46 146.7(2) . .
O9 Dy2 O8 91.2(3) . .
O46 Dy2 O8 97.1(2) . .
O9 Dy2 O13 79.9(3) . .
O46 Dy2 O13 72.4(2) . .
O8 Dy2 O13 71.7(2) . .
O9 Dy2 O45 145.5(2) . .
O46 Dy2 O45 67.7(2) . .
O8 Dy2 O45 78.4(2) . .
O13 Dy2 O45 125.8(2) . .
O9 Dy2 O11 100.2(3) . .
O46 Dy2 O11 92.9(2) . .
O8 Dy2 O11 142.0(2) . .
O13 Dy2 O11 145.85(19) . .
O45 Dy2 O11 71.8(2) . .
O9 Dy2 O1 76.4(2) . .
O46 Dy2 O1 136.7(2) . .
O8 Dy2 O1 79.3(2) . .
O13 Dy2 O1 141.8(2) . .
O45 Dy2 O1 69.4(2) . .
O11 Dy2 O1 68.6(2) . .
O9 Dy2 O48 85.6(2) . .
O46 Dy2 O48 70.04(19) . .
O8 Dy2 O48 146.9(2) . .
O13 Dy2 O48 75.4(2) . .
O45 Dy2 O48 120.5(2) . .
O11 Dy2 O48 70.6(2) . .
O1 Dy2 O48 131.2(2) . .
O9 Dy2 Dy5 120.90(15) . .
O46 Dy2 Dy5 36.73(14) . .
O8 Dy2 Dy5 132.12(18) . .
O13 Dy2 Dy5 79.72(16) . .
O45 Dy2 Dy5 88.92(14) . .
O11 Dy2 Dy5 70.98(14) . .
O1 Dy2 Dy5 138.36(16) . .
O48 Dy2 Dy5 35.52(14) . .
O9 Dy2 Dy3 173.2(2) . .
O46 Dy2 Dy3 35.76(16) . .
O8 Dy2 Dy3 94.60(18) . .
O13 Dy2 Dy3 105.33(17) . .
O45 Dy2 Dy3 33.56(15) . .
O11 Dy2 Dy3 73.05(15) . .
O1 Dy2 Dy3 101.11(15) . .
O48 Dy2 Dy3 91.43(14) . .
Dy5 Dy2 Dy3 56.890(10) . .
O9 Dy2 Dy1 113.76(17) . .
O46 Dy2 Dy1 99.11(14) . .
O8 Dy2 Dy1 67.50(18) . .
O13 Dy2 Dy1 136.84(14) . .
O45 Dy2 Dy1 31.99(15) . .
O11 Dy2 Dy1 74.77(12) . .
O1 Dy2 Dy1 39.37(13) . .
O48 Dy2 Dy1 142.83(16) . .
Dy5 Dy2 Dy1 118.916(15) . .
Dy3 Dy2 Dy1 65.522(10) . .
O4 Dy3 O15 82.0(3) . .
O4 Dy3 O45 83.9(3) . .
O15 Dy3 O45 151.89(18) . .
O4 Dy3 O6 83.5(2) . .
O15 Dy3 O6 75.7(2) . .
O45 Dy3 O6 78.7(2) . .
O4 Dy3 O46 138.5(2) . .
O15 Dy3 O46 135.2(2) . .
O45 Dy3 O46 68.4(2) . .
O6 Dy3 O46 118.5(2) . .
O4 Dy3 O47 110.7(2) . .
O15 Dy3 O47 74.2(2) . .
O45 Dy3 O47 133.8(2) . .
O6 Dy3 O47 144.1(2) . .
O46 Dy3 O47 73.0(2) . .
O4 Dy3 O18 151.9(2) . .
O15 Dy3 O18 72.5(3) . .
O45 Dy3 O18 113.7(3) . .
O6 Dy3 O18 79.1(2) . .
O46 Dy3 O18 69.6(2) . .
O47 Dy3 O18 73.8(2) . .
O4 Dy3 O12 75.0(2) . .
O15 Dy3 O12 122.2(2) . .
O45 Dy3 O12 76.8(2) . .
O6 Dy3 O12 148.8(2) . .
O46 Dy3 O12 69.1(2) . .
O47 Dy3 O12 66.3(2) . .
O18 Dy3 O12 128.81(19) . .
O4 Dy3 Dy5 117.47(12) . .
O15 Dy3 Dy5 113.86(13) . .
O45 Dy3 Dy5 94.23(13) . .
O6 Dy3 Dy5 157.27(16) . .
O46 Dy3 Dy5 39.99(13) . .
O47 Dy3 Dy5 39.76(15) . .
O18 Dy3 Dy5 84.27(14) . .
O12 Dy3 Dy5 44.54(14) . .
O4 Dy3 Dy4 118.59(18) . .
O15 Dy3 Dy4 45.22(16) . .
O45 Dy3 Dy4 157.30(18) . .
O6 Dy3 Dy4 105.27(18) . .
O46 Dy3 Dy4 90.73(15) . .
O47 Dy3 Dy4 38.89(16) . .
O18 Dy3 Dy4 47.43(16) . .
O12 Dy3 Dy4 104.87(13) . .
Dy5 Dy3 Dy4 73.431(10) . .
O4 Dy3 Dy2 108.23(18) . .
O15 Dy3 Dy2 169.70(19) . .
O45 Dy3 Dy2 35.14(14) . .
O6 Dy3 Dy2 106.20(17) . .
O46 Dy3 Dy2 34.93(16) . .
O47 Dy3 Dy2 100.32(15) . .
O18 Dy3 Dy2 97.77(17) . .
O12 Dy3 Dy2 61.21(16) . .
Dy5 Dy3 Dy2 60.760(10) . .
Dy4 Dy3 Dy2 125.51(3) . .
O19 Dy4 O26 147.0(2) . 1_655
O19 Dy4 O28 101.0(3) . 1_655
O26 Dy4 O28 91.1(3) 1_655 1_655
O19 Dy4 O2W 82.4(2) . .
O26 Dy4 O2W 72.9(3) 1_655 .
O28 Dy4 O2W 70.2(2) 1_655 .
O19 Dy4 O47 85.3(3) . .
O26 Dy4 O47 71.5(3) 1_655 .
O28 Dy4 O47 153.9(2) 1_655 .
O2W Dy4 O47 85.8(2) . .
O19 Dy4 O17 71.3(2) . .
O26 Dy4 O17 140.4(2) 1_655 .
O28 Dy4 O17 87.7(3) 1_655 .
O2W Dy4 O17 141.8(3) . .
O47 Dy4 O17 118.2(2) . .
O19 Dy4 O16 142.3(3) . .
O26 Dy4 O16 70.5(3) 1_655 .
O28 Dy4 O16 74.6(2) 1_655 .
O2W Dy4 O16 127.8(2) . .
O47 Dy4 O16 115.4(2) . .
O17 Dy4 O16 71.1(3) . .
O19 Dy4 O15 121.8(2) . .
O26 Dy4 O15 71.4(2) 1_655 .
O28 Dy4 O15 125.7(2) 1_655 .
O2W Dy4 O15 140.8(3) . .
O47 Dy4 O15 68.1(2) . .
O17 Dy4 O15 77.4(2) . .
O16 Dy4 O15 51.1(2) . .
O19 Dy4 O18 60.1(2) . .
O26 Dy4 O18 126.5(2) 1_655 .
O28 Dy4 O18 136.9(3) 1_655 .
O2W Dy4 O18 134.8(2) . .
O47 Dy4 O18 68.0(2) . .
O17 Dy4 O18 50.5(2) . .
O16 Dy4 O18 97.0(2) . .
O15 Dy4 O18 62.0(2) . .
O19 Dy4 C65 63.02(18) . .
O26 Dy4 C65 139.08(17) 1_655 .
O28 Dy4 C65 112.4(2) 1_655 .
O2W Dy4 C65 145.4(2) . .
O47 Dy4 C65 93.1(2) . .
O17 Dy4 C65 25.3(2) . .
O16 Dy4 C65 83.68(19) . .
O15 Dy4 C65 67.73(17) . .
O18 Dy4 C65 25.2(2) . .
O19 Dy4 C57 138.1(2) . .
O26 Dy4 C57 67.7(2) 1_655 .
O28 Dy4 C57 99.6(2) 1_655 .
O2W Dy4 C57 139.1(2) . .
O47 Dy4 C57 91.8(2) . .
O17 Dy4 C57 73.5(2) . .
O16 Dy4 C57 25.1(2) . .
O15 Dy4 C57 26.1(2) . .
O18 Dy4 C57 80.0(2) . .
C65 Dy4 C57 75.5(3) . .
O19 Dy4 Dy3 89.94(18) . .
O26 Dy4 Dy3 86.58(16) 1_655 .
O28 Dy4 Dy3 162.79(13) 1_655 .
O2W Dy4 Dy3 124.9(2) . .
O47 Dy4 Dy3 39.15(13) . .
O17 Dy4 Dy3 83.30(16) . .
O16 Dy4 Dy3 88.61(17) . .
O15 Dy4 Dy3 37.85(14) . .
O18 Dy4 Dy3 40.25(16) . .
C65 Dy4 Dy3 60.9(2) . .
C57 Dy4 Dy3 63.8(2) . .
O49 Dy5 O48 64.6(2) . .
O49 Dy5 O43 88.8(3) . .
O48 Dy5 O43 75.8(3) . .
O49 Dy5 O47 147.3(3) . .
O48 Dy5 O47 144.67(19) . .
O43 Dy5 O47 109.8(3) . .
O49 Dy5 O46 114.6(2) . .
O48 Dy5 O46 77.2(2) . .
O43 Dy5 O46 131.1(2) . .
O47 Dy5 O46 73.5(2) . .
O49 Dy5 O20 71.4(3) . .
O48 Dy5 O20 109.0(3) . .
O43 Dy5 O20 153.8(2) . .
O47 Dy5 O20 81.5(3) . .
O46 Dy5 O20 74.1(2) . .
O49 Dy5 O12 147.6(2) . .
O48 Dy5 O12 85.8(2) . .
O43 Dy5 O12 70.4(2) . .
O47 Dy5 O12 65.1(2) . .
O46 Dy5 O12 67.7(2) . .
O20 Dy5 O12 134.60(18) . .
O49 Dy5 O38 88.9(2) . .
O48 Dy5 O38 144.6(2) . .
O43 Dy5 O38 80.8(2) . .
O47 Dy5 O38 68.8(2) . .
O46 Dy5 O38 137.6(2) . .
O20 Dy5 O38 81.8(2) . .
O12 Dy5 O38 111.0(2) . .
O49 Dy5 Dy3 154.34(18) . .
O48 Dy5 Dy3 104.69(13) . .
O43 Dy5 Dy3 111.89(17) . .
O47 Dy5 Dy3 40.16(14) . .
O46 Dy5 Dy3 40.18(16) . .
O20 Dy5 Dy3 92.15(13) . .
O12 Dy5 Dy3 42.54(13) . .
O38 Dy5 Dy3 108.58(14) . .
O49 Dy5 Dy2 100.07(17) . .
O48 Dy5 Dy2 43.62(13) . .
O43 Dy5 Dy2 100.92(17) . .
O47 Dy5 Dy2 102.30(14) . .
O46 Dy5 Dy2 36.04(17) . .
O20 Dy5 Dy2 99.38(15) . .
O12 Dy5 Dy2 61.81(15) . .
O38 Dy5 Dy2 170.82(14) . .
Dy3 Dy5 Dy2 62.350(10) . .
O49 Dy5 Dy6 35.56(18) . .
O48 Dy5 Dy6 29.15(17) . .
O43 Dy5 Dy6 82.23(19) . .
O47 Dy5 Dy6 165.88(17) . .
O46 Dy5 Dy6 93.09(16) . .
O20 Dy5 Dy6 90.59(18) . .
O12 Dy5 Dy6 114.55(14) . .
O38 Dy5 Dy6 121.88(14) . .
Dy3 Dy5 Dy6 129.320(13) . .
Dy2 Dy5 Dy6 67.282(11) . .
O48 Dy6 O14 88.5(3) . .
O48 Dy6 O23 75.1(2) . .
O14 Dy6 O23 157.34(19) . .
O48 Dy6 O50 136.7(3) . .
O14 Dy6 O50 124.5(3) . .
O23 Dy6 O50 64.4(2) . .
O48 Dy6 O10 93.3(2) . .
O14 Dy6 O10 73.9(3) . .
O23 Dy6 O10 91.2(3) . .
O50 Dy6 O10 73.4(2) . .
O48 Dy6 O49 61.7(2) . .
O14 Dy6 O49 78.7(3) . .
O23 Dy6 O49 106.1(3) . .
O50 Dy6 O49 143.20(18) . .
O10 Dy6 O49 143.3(2) . .
O48 Dy6 O21 143.8(3) . .
O14 Dy6 O21 73.0(2) . .
O23 Dy6 O21 129.07(18) . .
O50 Dy6 O21 77.9(2) . .
O10 Dy6 O21 110.2(2) . .
O49 Dy6 O21 83.9(2) . .
O48 Dy6 O51 116.2(2) . .
O14 Dy6 O51 124.2(2) . .
O23 Dy6 O51 77.73(18) . .
O50 Dy6 O51 70.64(18) . .
O10 Dy6 O51 143.8(2) . .
O49 Dy6 O51 72.59(18) . .
O21 Dy6 O51 57.5(2) . .
O48 Dy6 Dy8 149.51(17) . .
O14 Dy6 Dy8 113.74(16) . .
O23 Dy6 Dy8 87.46(12) . .
O50 Dy6 Dy8 45.80(14) . .
O10 Dy6 Dy8 112.18(16) . .
O49 Dy6 Dy8 100.92(12) . .
O21 Dy6 Dy8 41.89(14) . .
O51 Dy6 Dy8 34.14(13) . .
O48 Dy6 Dy9 93.51(16) . .
O14 Dy6 Dy9 102.97(18) . .
O23 Dy6 Dy9 93.77(14) . .
O50 Dy6 Dy9 103.56(14) . .
O10 Dy6 Dy9 172.41(19) . .
O49 Dy6 Dy9 39.84(12) . .
O21 Dy6 Dy9 62.21(15) . .
O51 Dy6 Dy9 33.00(13) . .
Dy8 Dy6 Dy9 62.356(10) . .
O48 Dy6 Dy5 29.60(18) . .
O14 Dy6 Dy5 80.93(19) . .
O23 Dy6 Dy5 91.64(16) . .
O50 Dy6 Dy5 154.50(17) . .
O10 Dy6 Dy5 117.92(16) . .
O49 Dy6 Dy5 32.22(14) . .
O21 Dy6 Dy5 114.97(16) . .
O51 Dy6 Dy5 97.01(13) . .
Dy8 Dy6 Dy5 129.896(14) . .
Dy9 Dy6 Dy5 67.740(11) . .
O50 Dy7 O27 86.5(3) . .
O50 Dy7 O25 153.7(2) . .
O27 Dy7 O25 111.5(3) . .
O50 Dy7 O24 65.5(3) . .
O27 Dy7 O24 136.5(2) . .
O25 Dy7 O24 88.6(3) . .
O50 Dy7 O29 129.8(2) . .
O27 Dy7 O29 77.0(2) . .
O25 Dy7 O29 74.6(2) . .
O24 Dy7 O29 146.5(3) . .
O50 Dy7 O1W 90.7(2) . .
O27 Dy7 O1W 74.7(3) . .
O25 Dy7 O1W 76.7(2) . .
O24 Dy7 O1W 73.1(2) . .
O29 Dy7 O1W 128.2(2) . .
O50 Dy7 O35 97.0(2) . .
O27 Dy7 O35 149.0(2) . .
O25 Dy7 O35 77.6(2) . .
O24 Dy7 O35 70.8(3) . .
O29 Dy7 O35 77.2(3) . .
O1W Dy7 O35 135.7(3) . .
O50 Dy7 O30 79.1(2) . .
O27 Dy7 O30 75.6(2) . .
O25 Dy7 O30 122.86(19) . .
O24 Dy7 O30 126.0(2) . .
O29 Dy7 O30 51.0(2) . .
O1W Dy7 O30 149.1(3) . .
O35 Dy7 O30 74.9(2) . .
O50 Dy7 C113 104.0(2) . .
O27 Dy7 C113 74.2(2) . .
O25 Dy7 C113 99.4(2) . .
O24 Dy7 C113 142.4(2) . .
O29 Dy7 C113 25.9(2) . .
O1W Dy7 C113 144.5(2) . .
O35 Dy7 C113 75.1(2) . .
O30 Dy7 C113 25.1(2) . .
O50 Dy7 Dy8 41.70(14) . .
O27 Dy7 Dy8 86.35(19) . .
O25 Dy7 Dy8 152.10(13) . .
O24 Dy7 Dy8 92.57(15) . .
O29 Dy7 Dy8 89.62(17) . .
O1W Dy7 Dy8 130.20(19) . .
O35 Dy7 Dy8 76.55(16) . .
O30 Dy7 Dy8 38.82(15) . .
C113 Dy7 Dy8 63.8(2) . .
O51 Dy8 O33 118.6(3) . .
O51 Dy8 O31 129.1(3) . .
O33 Dy8 O31 76.0(3) . .
O51 Dy8 O36 77.9(3) . .
O33 Dy8 O36 78.1(3) . .
O31 Dy8 O36 149.6(2) . .
O51 Dy8 O52 56.6(2) . .
O33 Dy8 O52 81.6(2) . .
O31 Dy8 O52 81.1(2) . .
O36 Dy8 O52 110.6(2) . .
O51 Dy8 O30 147.4(3) . .
O33 Dy8 O30 73.0(2) . .
O31 Dy8 O30 82.2(3) . .
O36 Dy8 O30 75.2(3) . .
O52 Dy8 O30 152.34(17) . .
O51 Dy8 O21 69.8(2) . .
O33 Dy8 O21 145.5(3) . .
O31 Dy8 O21 74.3(2) . .
O36 Dy8 O21 134.8(2) . .
O52 Dy8 O21 76.7(2) . .
O30 Dy8 O21 119.4(2) . .
O51 Dy8 O50 78.2(2) . .
O33 Dy8 O50 137.1(2) . .
O31 Dy8 O50 126.1(2) . .
O36 Dy8 O50 66.9(2) . .
O52 Dy8 O50 132.91(19) . .
O30 Dy8 O50 74.7(2) . .
O21 Dy8 O50 76.1(2) . .
O51 Dy8 Dy6 49.14(14) . .
O33 Dy8 Dy6 164.8(2) . .
O31 Dy8 Dy6 118.28(15) . .
O36 Dy8 Dy6 89.41(16) . .
O52 Dy8 Dy6 94.96(11) . .
O30 Dy8 Dy6 112.39(12) . .
O21 Dy8 Dy6 45.53(17) . .
O50 Dy8 Dy6 39.96(15) . .
O51 Dy8 Dy7 105.80(17) . .
O33 Dy8 Dy7 107.26(18) . .
O31 Dy8 Dy7 115.84(17) . .
O36 Dy8 Dy7 57.99(17) . .
O52 Dy8 Dy7 162.05(15) . .
O30 Dy8 Dy7 43.47(14) . .
O21 Dy8 Dy7 101.39(16) . .
O50 Dy8 Dy7 32.46(14) . .
Dy6 Dy8 Dy7 72.318(12) . .
O51 Dy8 Dy9 22.43(18) . .
O33 Dy8 Dy9 112.03(19) . .
O31 Dy8 Dy9 107.44(17) . .
O36 Dy8 Dy9 96.9(2) . .
O52 Dy8 Dy9 36.50(13) . .
O30 Dy8 Dy9 169.80(17) . .
O21 Dy8 Dy9 61.82(17) . .
O50 Dy8 Dy9 96.48(14) . .
Dy6 Dy8 Dy9 60.449(11) . .
Dy7 Dy8 Dy9 126.828(12) . .
O51 Dy9 O39 125.3(2) . .
O51 Dy9 O41 88.6(2) . .
O39 Dy9 O41 89.9(2) . .
O51 Dy9 O44 78.8(3) . .
O39 Dy9 O44 151.3(3) . .
O41 Dy9 O44 74.0(2) . .
O51 Dy9 O52 55.0(2) . .
O39 Dy9 O52 71.5(2) . .
O41 Dy9 O52 77.3(2) . .
O44 Dy9 O52 125.5(2) . .
O51 Dy9 O22 88.5(2) . .
O39 Dy9 O22 61.7(2) . .
O41 Dy9 O22 141.9(2) . .
O44 Dy9 O22 142.01(19) . .
O52 Dy9 O22 70.13(19) . .
O51 Dy9 O49 85.4(2) . .
O39 Dy9 O49 121.2(2) . .
O41 Dy9 O49 145.2(3) . .
O44 Dy9 O49 71.2(2) . .
O52 Dy9 O49 124.6(2) . .
O22 Dy9 O49 72.2(2) . .
O51 Dy9 O37 159.6(3) . .
O39 Dy9 O37 75.0(3) . .
O41 Dy9 O37 91.0(3) . .
O44 Dy9 O37 81.5(3) . .
O52 Dy9 O37 144.4(2) . .
O22 Dy9 O37 104.0(3) . .
O49 Dy9 O37 83.4(2) . .
O51 Dy9 Dy6 46.31(13) . .
O39 Dy9 Dy6 133.92(19) . .
O41 Dy9 Dy6 128.05(19) . .
O44 Dy9 Dy6 73.12(16) . .
O52 Dy9 Dy6 90.52(13) . .
O22 Dy9 Dy6 72.33(15) . .
O49 Dy9 Dy6 39.36(16) . .
O37 Dy9 Dy6 122.02(14) . .
O51 Dy9 Dy8 22.08(18) . .
O39 Dy9 Dy8 103.45(18) . .
O41 Dy9 Dy8 91.49(19) . .
O44 Dy9 Dy8 100.66(18) . .
O52 Dy9 Dy8 35.18(13) . .
O22 Dy9 Dy8 73.05(15) . .
O49 Dy9 Dy8 95.38(16) . .
O37 Dy9 Dy8 177.1(2) . .
Dy6 Dy9 Dy8 57.196(10) . .
O51 Dy9 Dy10 85.26(15) . .
O39 Dy9 Dy10 44.07(14) . .
O41 Dy9 Dy10 69.23(18) . .
O44 Dy9 Dy10 140.11(15) . .
O52 Dy9 Dy10 30.84(13) . .
O22 Dy9 Dy10 72.71(12) . .
O49 Dy9 Dy10 143.80(18) . .
O37 Dy9 Dy10 113.57(16) . .
Dy6 Dy9 Dy10 119.379(14) . .
Dy8 Dy9 Dy10 66.009(10) . .
O52 Dy10 O32 77.1(2) . .
O52 Dy10 O42 80.1(2) . .
O32 Dy10 O42 152.5(3) . .
O52 Dy10 O40 97.3(2) . .
O32 Dy10 O40 81.3(3) . .
O42 Dy10 O40 117.1(3) . .
O52 Dy10 N3 150.7(3) . .
O32 Dy10 N3 79.8(2) . .
O42 Dy10 N3 115.4(2) . .
O40 Dy10 N3 96.8(3) . .
O52 Dy10 N4 143.5(3) . .
O32 Dy10 N4 133.8(3) . .
O42 Dy10 N4 73.3(3) . .
O40 Dy10 N4 74.0(2) . .
N3 Dy10 N4 65.4(3) . .
O52 Dy10 O39 62.46(19) . .
O32 Dy10 O39 103.4(2) . .
O42 Dy10 O39 79.1(2) . .
O40 Dy10 O39 47.6(2) . .
N3 Dy10 O39 141.7(3) . .
N4 Dy10 O39 88.0(2) . .
O52 Dy10 O34 84.44(19) . .
O32 Dy10 O34 65.0(2) . .
O42 Dy10 O34 97.7(2) . .
O40 Dy10 O34 145.0(3) . .
N3 Dy10 O34 69.5(3) . .
N4 Dy10 O34 123.1(2) . .
O39 Dy10 O34 146.86(18) . .
O52 Dy10 C153 79.47(16) . .
O32 Dy10 C153 94.2(2) . .
O42 Dy10 C153 96.7(3) . .
O40 Dy10 C153 25.0(2) . .
N3 Dy10 C153 120.3(2) . .
N4 Dy10 C153 79.29(17) . .
O39 Dy10 C153 22.7(2) . .
O34 Dy10 C153 156.2(2) . .
O52 Dy10 Dy9 33.35(15) . .
O32 Dy10 Dy9 99.89(13) . .
O42 Dy10 Dy9 67.48(13) . .
O40 Dy10 Dy9 77.03(18) . .
N3 Dy10 Dy9 173.7(2) . .
N4 Dy10 Dy9 111.4(2) . .
O39 Dy10 Dy9 32.12(13) . .
O34 Dy10 Dy9 116.17(14) . .
C153 Dy10 Dy9 53.47(19) . .
C1 O1 Dy2 136.3(5) . .
C1 O1 Dy1 90.5(4) . .
Dy2 O1 Dy1 102.5(2) . .
C1 O2 Dy1 96.8(5) . .
C9 O3 Dy1 147.2(6) . .
C9 O4 Dy3 140.0(5) . .
C17 O5 Dy1 138.3(5) . .
C17 O6 Dy3 145.7(5) . .
C25 O7 Dy1 142.7(4) . .
C25 O8 Dy2 140.9(5) . .
C33 O9 Dy2 126.7(5) . .
C33 O10 Dy6 142.8(5) . .
C41 O11 Dy2 124.7(4) . .
C41 O12 Dy3 129.8(3) . .
C41 O12 Dy5 121.2(3) . .
Dy3 O12 Dy5 92.9(2) . .
C49 O13 Dy2 152.5(4) . .
C49 O14 Dy6 131.4(5) . .
C57 O15 Dy3 169.9(4) . .
C57 O15 Dy4 90.8(5) . .
Dy3 O15 Dy4 96.9(2) . .
C57 O16 Dy4 98.0(4) . .
C65 O17 Dy4 101.0(4) . .
C65 O18 Dy3 138.0(4) . .
C65 O18 Dy4 86.0(3) . .
Dy3 O18 Dy4 92.3(2) . .
C73 O19 Dy4 141.3(5) . .
C73 O20 Dy5 146.0(5) . .
C81 O21 Dy8 124.7(3) . .
C81 O21 Dy6 122.4(4) . .
Dy8 O21 Dy6 92.6(3) . .
C81 O22 Dy9 119.1(4) . .
C89 O23 Dy6 142.2(5) . .
C89 O24 Dy7 142.1(5) . .
C97 O25 Dy7 158.7(4) . .
C97 O26 Dy4 146.6(5) . 1_455
C105 O27 Dy7 125.3(5) . .
C105 O28 Dy4 159.0(6) . 1_455
C113 O29 Dy7 97.7(4) . .
C113 O30 Dy8 170.3(4) . .
C113 O30 Dy7 90.2(4) . .
Dy8 O30 Dy7 97.7(2) . .
C121 O31 Dy8 142.9(5) . .
C121 O32 Dy10 145.7(5) . .
C129 O33 Dy8 152.2(5) . .
C129 O34 Dy10 114.7(4) . .
C137 O35 Dy7 117.7(4) . .
C137 O36 Dy8 155.6(6) . .
C145 O37 Dy9 118.8(5) . .
C145 O38 Dy5 118.9(4) . .
C153 O39 Dy9 155.5(5) . .
C153 O39 Dy10 80.7(4) . .
Dy9 O39 Dy10 103.8(2) . .
C153 O40 Dy10 100.1(4) . .
C161 O41 Dy9 138.0(5) . .
C161 O42 Dy10 138.3(4) . .
C169 O43 Dy5 125.7(5) . .
C169 O44 Dy9 162.3(5) . .
Dy3 O45 Dy1 133.5(3) . .
Dy3 O45 Dy2 111.3(2) . .
Dy1 O45 Dy2 115.1(3) . .
Dy3 O45 H45 91.0 . .
Dy1 O45 H45 91.0 . .
Dy2 O45 H45 91.0 . .
Dy2 O46 Dy5 107.2(3) . .
Dy2 O46 Dy3 109.3(2) . .
Dy5 O46 Dy3 99.8(3) . .
Dy2 O46 H46A 113.2 . .
Dy5 O46 H46A 113.2 . .
Dy3 O46 H46A 113.2 . .
Dy4 O47 Dy5 135.6(3) . .
Dy4 O47 Dy3 102.0(2) . .
Dy5 O47 Dy3 100.1(2) . .
Dy4 O47 H47A 105.3 . .
Dy5 O47 H47A 105.3 . .
Dy3 O47 H47A 105.3 . .
Dy6 O48 Dy5 121.3(3) . .
Dy6 O48 Dy2 121.1(3) . .
Dy5 O48 Dy2 100.9(2) . .
Dy6 O48 H48 103.7 . .
Dy5 O48 H48 103.7 . .
Dy2 O48 H48 103.7 . .
Dy5 O49 Dy6 112.2(3) . .
Dy5 O49 Dy9 130.5(3) . .
Dy6 O49 Dy9 100.8(2) . .
Dy5 O49 H49 103.4 . .
Dy6 O49 H49 103.4 . .
Dy9 O49 H49 103.4 . .
Dy7 O50 Dy6 159.1(3) . .
Dy7 O50 Dy8 105.8(2) . .
Dy6 O50 Dy8 94.2(2) . .
Dy7 O50 H50 92.4 . .
Dy6 O50 H50 92.4 . .
Dy8 O50 H50 92.4 . .
Dy8 O51 Dy9 135.5(3) . .
Dy8 O51 Dy6 96.7(2) . .
Dy9 O51 Dy6 100.69(19) . .
Dy8 O51 H51A 106.8 . .
Dy9 O51 H51A 106.8 . .
Dy6 O51 H51A 106.8 . .
Dy10 O52 Dy8 135.8(3) . .
Dy10 O52 Dy9 115.8(3) . .
Dy8 O52 Dy9 108.32(19) . .
Dy10 O52 H52 90.7 . .
Dy8 O52 H52 90.7 . .
Dy9 O52 H52 90.7 . .
Dy7 O1W H1X 109.2 . .
Dy7 O1W H1Y 109.7 . .
H1X O1W H1Y 109.5 . .
Dy4 O2W H2X 109.1 . .
Dy4 O2W H2Y 109.7 . .
H2X O2W H2Y 109.5 . .

loop_
_geom_bond_atom_site_label_1
_geom_bond_atom_site_label_2
_geom_bond_distance
_geom_bond_site_symmetry_2
C1 O2 1.214(10) .
C1 O1 1.224(11) .
C1 C2 1.508(11) .
C1 Dy1 2.850(9) .
C2 C7 1.350(15) .
C2 C3 1.372(14) .
C3 C4 1.375(13) .
C3 H3 0.9300 .
C4 F1 1.341(11) .
C4 C5 1.459(16) .
C5 C6 1.361(14) .
C5 C8 1.518(13) .
C6 C7 1.402(11) .
C6 H6 0.9300 .
C7 H7 0.9300 .
C8 F2 1.336(10) .
C8 F4 1.346(11) .
C8 F3 1.363(13) .
C9 O4 1.270(10) .
C9 O3 1.272(10) .
C9 C10 1.458(13) .
C10 C11 1.366(14) .
C10 C15 1.404(15) .
C11 C12 1.430(14) .
C11 H11 0.9300 .
C12 F5 1.331(10) .
C12 C13 1.395(13) .
C13 C14 1.395(13) .
C13 C16 1.527(15) .
C14 C15 1.395(16) .
C14 H14 0.9300 .
C15 H15 0.9300 .
C16 F7 1.286(11) .
C16 F6 1.342(9) .
C16 F8 1.362(9) .
C17 O6 1.239(8) .
C17 O5 1.287(10) .
C17 C18 1.519(11) .
C18 C19 1.340(12) .
C18 C23 1.401(13) .
C19 C20 1.363(14) .
C19 H19 0.9300 .
C20 C21 1.340(16) .
C20 F9 1.375(9) .
C21 C22 1.390(12) .
C21 C24 1.531(12) .
C22 C23 1.423(12) .
C22 H22 0.9300 .
C23 H23 0.9300 .
C24 F12 1.306(10) .
C24 F11 1.309(10) .
C24 F10 1.362(10) .
C25 O8 1.302(8) .
C25 O7 1.309(11) .
C25 C26 1.400(14) .
C26 C27 1.367(11) .
C26 C31 1.417(15) .
C27 C28 1.375(14) .
C27 H27 0.9300 .
C28 F13 1.355(8) .
C28 C29 1.377(16) .
C29 C30 1.469(12) .
C29 C32 1.489(15) .
C30 C31 1.411(16) .
C30 H30 0.9300 .
C31 H31 0.9300 .
C32 F31 1.303(12) .
C32 F32 1.328(11) .
C32 F30 1.353(11) .
C33 O10 1.195(7) .
C33 C34 1.437(14) .
C33 O9 1.507(11) .
C34 C39 1.347(12) .
C34 C35 1.414(18) .
C35 C36 1.331(15) .
C35 H35 0.9300 .
C36 C37 1.419(10) .
C36 H36 0.9300 .
C37 C38 1.404(17) .
C37 C40 1.528(15) .
C38 F17 1.326(8) .
C38 C39 1.410(14) .
C39 H39 0.9300 .
C40 F19 1.209(13) .
C40 F20 1.268(11) .
C40 F18 1.454(11) .
C41 O11 1.256(8) .
C41 O12 1.280(8) .
C41 C42 1.471(14) .
C42 C43 1.367(13) .
C42 C47 1.390(13) .
C43 C44 1.395(16) .
C43 H43 0.9300 .
C44 F21 1.372(9) .
C44 C45 1.389(13) .
C45 C46 1.385(14) .
C45 C48 1.521(16) .
C46 C47 1.450(16) .
C46 H46 0.9300 .
C47 H47 0.9300 .
C48 F22 1.306(9) .
C48 F23 1.327(11) .
C48 F24 1.327(10) .
C49 O14 1.266(7) .
C49 O13 1.294(9) .
C49 C50 1.456(14) .
C50 C55 1.410(13) .
C50 C51 1.436(11) .
C51 C52 1.358(14) .
C51 H51 0.9300 .
C52 C53 1.362(13) .
C52 F25 1.373(8) .
C53 C54 1.415(11) .
C53 C56 1.496(15) .
C54 C55 1.409(15) .
C54 H54 0.9300 .
C55 H55 0.9300 .
C56 F28 1.343(8) .
C56 F27 1.352(11) .
C56 F26 1.381(11) .
C57 O16 1.260(12) .
C57 O15 1.295(9) .
C57 C58 1.438(11) .
C57 Dy4 2.946(9) .
C58 C59 1.381(12) .
C58 C63 1.388(14) .
C59 C60 1.391(12) .
C59 H59 0.9300 .
C60 F29 1.353(9) .
C60 C61 1.383(15) .
C61 C62 1.389(14) .
C61 C64 1.491(14) .
C62 C63 1.390(13) .
C62 H62 0.9300 .
C63 H63 0.9300 .
C64 F71 1.298(9) .
C64 F72 1.338(13) .
C64 F70 1.375(12) .
C65 O18 1.238(11) .
C65 O17 1.261(9) .
C65 C66 1.5004(13) .
C65 Dy4 2.900(7) .
C66 C67 1.387(13) .
C66 C71 1.388(14) .
C67 C68 1.431(13) .
C67 H67 0.9300 .
C68 F33 1.366(9) .
C68 C69 1.377(15) .
C69 C70 1.371(14) .
C69 C72 1.504(13) .
C70 C71 1.386(12) .
C70 H70 0.9300 .
C71 H71 0.9300 .
C72 F34 1.327(12) .
C72 F35 1.358(12) .
C72 F36 1.357(14) .
C73 O20 1.213(10) .
C73 O19 1.293(10) .
C73 C74 1.450(14) .
C74 C79 1.400(13) .
C74 C75 1.414(15) .
C75 C76 1.465(17) .
C75 H75 0.9300 .
C76 F37 1.301(11) .
C76 C77 1.443(14) .
C77 C78 1.399(15) .
C77 C80 1.428(17) .
C78 C79 1.378(18) .
C78 H78 0.9300 .
C79 H79 0.9300 .
C80 F39 1.343(11) .
C80 F40 1.369(12) .
C80 F38 1.367(10) .
C81 O21 1.237(9) .
C81 O22 1.251(9) .
C81 C82 1.472(15) .
C82 C83 1.357(16) .
C82 C87 1.405(16) .
C83 C84 1.398(16) .
C83 H83 0.9300 .
C84 F41 1.312(10) .
C84 C85 1.411(15) .
C85 C86 1.368(16) .
C85 C88 1.460(16) .
C86 C87 1.400(18) .
C86 H86 0.9300 .
C87 H87 0.9300 .
C88 F44 1.349(10) .
C88 F43 1.358(11) .
C88 F42 1.367(12) .
C89 O24 1.240(11) .
C89 O23 1.316(12) .
C89 C90 1.507(16) .
C90 C95 1.290(17) .
C90 C91 1.473(15) .
C91 C92 1.382(16) .
C91 H91 0.9300 .
C92 F45 1.339(12) .
C92 C93 1.379(18) .
C93 C94 1.407(15) .
C93 C96 1.508(16) .
C94 C95 1.393(17) .
C94 H94 0.9300 .
C95 H95 0.9300 .
C96 F46 1.347(10) .
C96 F47 1.368(8) .
C96 F48 1.388(10) .
C97 O26 1.209(10) .
C97 O25 1.260(9) .
C97 C98 1.510(16) .
C98 C103 1.359(10) .
C98 C99 1.390(13) .
C99 C100 1.379(16) .
C99 H99 0.9300 .
C100 F49 1.308(9) .
C100 C101 1.426(10) .
C101 C102 1.394(14) .
C101 C104 1.589(16) .
C102 C103 1.433(18) .
C102 H102 0.9300 .
C103 H103 0.9300 .
C104 F51 1.323(11) .
C104 F52 1.344(9) .
C104 F50 1.377(10) .
C105 O27 1.255(9) .
C105 O28 1.277(10) .
C105 C106 1.464(15) .
C106 C107 1.376(12) .
C106 C111 1.398(14) .
C107 C108 1.379(16) .
C107 H107 0.9300 .
C108 F53 1.366(9) .
C108 C109 1.383(16) .
C109 C110 1.403(12) .
C109 C112 1.540(17) .
C110 C111 1.380(15) .
C110 H110 0.9300 .
C111 H111 0.9300 .
C112 F55 1.332(8) .
C112 F54 1.341(12) .
C112 F56 1.342(10) .
C113 O30 1.230(9) .
C113 O29 1.280(10) .
C113 C114 1.461(11) .
C113 Dy7 2.899(9) .
C114 C115 1.358(13) .
C114 C119 1.365(16) .
C115 C116 1.372(10) .
C115 H115 0.9300 .
C116 F57 1.328(9) .
C116 C117 1.411(14) .
C117 C118 1.401(14) .
C117 C120 1.457(13) .
C118 C119 1.370(14) .
C118 H118 0.9300 .
C119 H119 0.9300 .
C120 F59 1.321(12) .
C120 F60 1.355(12) .
C120 F58 1.393(9) .
C121 O32 1.255(9) .
C121 O31 1.254(9) .
C121 C122 1.481(15) .
C122 C123 1.384(14) .
C122 C127 1.400(15) .
C123 C124 1.375(15) .
C123 H123 0.9300 .
C124 F61 1.354(9) .
C124 C125 1.396(13) .
C125 C126 1.418(13) .
C125 C128 1.512(14) .
C126 C127 1.368(16) .
C126 H126 0.9300 .
C127 H127 0.9300 .
C128 F63 1.341(10) .
C128 F64 1.378(12) .
C128 F62 1.374(9) .
C129 O33 1.261(7) .
C129 O34 1.271(11) .
C129 C130 1.495(13) .
C130 C135 1.381(11) .
C130 C131 1.399(16) .
C131 C132 1.404(14) .
C131 H131 0.9300 .
C132 F65 1.370(12) .
C132 C133 1.360(12) .
C133 C134 1.357(16) .
C133 C136 1.567(12) .
C134 C135 1.369(12) .
C134 H134 0.9300 .
C135 H135 0.9300 .
C136 F68 1.287(9) .
C136 F67 1.365(10) .
C136 F66 1.385(12) .
C137 O35 1.262(10) .
C137 O36 1.311(9) .
C137 C138 1.397(11) .
C138 C139 1.383(12) .
C138 C143 1.405(14) .
C139 C140 1.390(14) .
C139 H139 0.9300 .
C140 F69 1.342(11) .
C140 C141 1.360(18) .
C141 C142 1.418(15) .
C141 C144 1.501(14) .
C142 C143 1.417(13) .
C142 H142 0.9300 .
C143 H143 0.9300 .
C144 F14 1.311(11) .
C144 F15 1.330(7) .
C144 F16 1.349(11) .
C145 O38 1.292(8) .
C145 O37 1.295(10) .
C145 C146 1.493(15) .
C146 C151 1.391(14) .
C146 C147 1.404(13) .
C147 C148 1.382(16) .
C147 H147 0.9300 .
C148 C149 1.370(13) .
C148 F73 1.381(9) .
C149 C150 1.384(13) .
C149 C152 1.539(16) .
C150 C151 1.390(17) .
C150 H150 0.9300 .
C151 H151 0.9300 .
C152 F75 1.328(10) .
C152 F74 1.349(12) .
C152 F76 1.360(9) .
C153 O39 1.114(11) .
C153 O40 1.225(10) .
C153 C154 1.520(12) .
C153 Dy10 2.852(8) .
C154 C159 1.408(16) .
C154 C155 1.413(16) .
C155 C156 1.384(13) .
C155 H155 0.9300 .
C156 F77 1.316(11) .
C156 C157 1.417(16) .
C157 C158 1.370(18) .
C157 C160 1.496(16) .
C158 C159 1.413(14) .
C158 H158 0.9300 .
C159 H159 0.9300 .
C160 F80 1.296(9) .
C160 F79 1.350(12) .
C160 F78 1.388(12) .
C161 O41 1.238(8) .
C161 O42 1.272(11) .
C161 C162 1.493(14) .
C162 C167 1.394(14) .
C162 C163 1.407(12) .
C163 C164 1.321(15) .
C163 H163 0.9300 .
C164 F81 1.402(11) .
C164 C165 1.412(17) .
C165 C166 1.432(15) .
C165 C168 1.487(13) .
C166 C167 1.415(13) .
C166 H166 0.9300 .
C167 H167 0.9300 .
C168 F82 1.308(12) .
C168 F83 1.303(11) .
C168 F84 1.360(9) .
C169 O44 1.167(10) .
C169 O43 1.385(8) .
C169 C170 1.498(14) .
C170 C175 1.395(13) .
C170 C171 1.443(16) .
C171 C172 1.359(14) .
C171 H171 0.9300 .
C172 C173 1.357(15) .
C172 F85 1.431(14) .
C173 C174 1.419(19) .
C173 C176 1.510(15) .
C174 C175 1.328(14) .
C174 H174 0.9300 .
C175 H175 0.9300 .
C176 F88 1.288(9) .
C176 F87 1.323(12) .
C176 F86 1.380(13) .
C177 C178 1.353(12) .
C177 N1 1.424(9) .
C177 H177 0.9300 .
C178 C179 1.422(14) .
C178 H178 0.9300 .
C179 C180 1.360(15) .
C179 H179 0.9300 .
C180 C181 1.405(13) .
C180 H180 0.9300 .
C181 N1 1.385(9) .
C181 C182 1.373(15) .
C182 N2 1.377(11) .
C182 C183 1.406(13) .
C183 C184 1.322(15) .
C183 H183 0.9300 .
C184 C185 1.423(12) .
C184 H184 0.9300 .
C185 C186 1.407(13) .
C185 H185 0.9300 .
C186 N2 1.384(12) .
C186 H186 0.9300 .
C187 C188 1.429(11) .
C187 N3 1.445(10) .
C187 H187 0.9300 .
C188 C189 1.433(14) .
C188 H188 0.9300 .
C189 C190 1.405(17) .
C189 H189 0.9300 .
C190 C191 1.408(13) .
C190 H190 0.9300 .
C191 N3 1.357(10) .
C191 C192 1.459(16) .
C192 N4 1.395(10) .
C192 C193 1.409(14) .
C193 C194 1.372(18) .
C193 H193 0.9300 .
C194 C195 1.428(17) .
C194 H194 0.9300 .
C195 C196 1.386(14) .
C195 H195 0.9300 .
C196 N4 1.410(11) .
C196 H196 0.9300 .
N1 Dy1 2.454(7) .
N2 Dy1 2.531(8) .
N3 Dy10 2.468(7) .
N4 Dy10 2.501(8) .
Dy1 O5 2.249(7) .
Dy1 O7 2.265(8) .
Dy1 O45 2.308(6) .
Dy1 O3 2.307(8) .
Dy1 O2 2.439(7) .
Dy1 O1 2.563(5) .
Dy1 Dy2 3.9449(5) .
Dy2 O9 2.218(7) .
Dy2 O46 2.324(7) .
Dy2 O8 2.354(6) .
Dy2 O13 2.358(8) .
Dy2 O45 2.366(6) .
Dy2 O11 2.425(8) .
Dy2 O1 2.496(7) .
Dy2 O48 2.650(5) .
Dy2 Dy5 3.7728(6) .
Dy2 Dy3 3.8300(6) .
Dy3 O4 2.267(7) .
Dy3 O15 2.272(7) .
Dy3 O45 2.273(6) .
Dy3 O6 2.307(5) .
Dy3 O46 2.371(6) .
Dy3 O47 2.372(5) .
Dy3 O18 2.377(8) .
Dy3 O12 2.452(6) .
Dy3 Dy5 3.6217(4) .
Dy3 Dy4 3.6759(6) .
Dy4 O19 2.254(7) .
Dy4 O26 2.309(8) 1_655
Dy4 O28 2.319(8) 1_655
Dy4 O2W 2.345(5) .
Dy4 O47 2.359(7) .
Dy4 O17 2.381(7) .
Dy4 O16 2.494(6) .
Dy4 O15 2.628(6) .
Dy4 O18 2.709(7) .
Dy5 O49 2.225(6) .
Dy5 O48 2.232(7) .
Dy5 O43 2.356(7) .
Dy5 O47 2.353(6) .
Dy5 O46 2.362(5) .
Dy5 O20 2.405(8) .
Dy5 O12 2.544(6) .
Dy5 O38 2.578(6) .
Dy5 Dy6 3.8623(6) .
Dy6 O48 2.200(6) .
Dy6 O14 2.255(7) .
Dy6 O23 2.303(7) .
Dy6 O50 2.338(7) .
Dy6 O10 2.365(7) .
Dy6 O49 2.426(7) .
Dy6 O21 2.594(7) .
Dy6 O51 2.765(5) .
Dy6 Dy8 3.6310(5) .
Dy6 Dy9 3.7579(6) .
Dy7 O50 2.106(7) .
Dy7 O27 2.311(7) .
Dy7 O25 2.326(7) .
Dy7 O24 2.379(8) .
Dy7 O29 2.436(6) .
Dy7 O1W 2.460(5) .
Dy7 O35 2.488(6) .
Dy7 O30 2.621(6) .
Dy7 Dy8 3.7747(6) .
Dy8 O51 2.052(6) .
Dy8 O33 2.223(5) .
Dy8 O31 2.268(8) .
Dy8 O36 2.286(8) .
Dy8 O52 2.323(6) .
Dy8 O30 2.388(7) .
Dy8 O21 2.427(6) .
Dy8 O50 2.610(6) .
Dy8 Dy9 3.8267(5) .
Dy9 O51 2.083(6) .
Dy9 O39 2.150(6) .
Dy9 O41 2.328(7) .
Dy9 O44 2.356(8) .
Dy9 O52 2.398(5) .
Dy9 O22 2.447(8) .
Dy9 O49 2.451(5) .
Dy9 O37 2.467(8) .
Dy9 Dy10 3.9267(9) .
Dy10 O52 2.236(5) .
Dy10 O32 2.321(7) .
Dy10 O42 2.341(8) .
Dy10 O40 2.368(7) .
Dy10 O39 2.812(5) .
Dy10 O34 2.840(7) .
O26 Dy4 2.309(8) 1_455
O28 Dy4 2.319(8) 1_455
O45 H45 0.9800 .
O46 H46A 0.9800 .
O47 H47A 0.9800 .
O48 H48 0.9800 .
O49 H49 0.9800 .
O50 H50 0.9800 .
O51 H51A 0.9800 .
O52 H52 0.9800 .
O1W H1X 0.9600 .
O1W H1Y 0.9599 .
O2W H2X 0.9600 .
O2W H2Y 0.9600 .

loop_
_platon_squeeze_void_nr
_platon_squeeze_void_average_x
_platon_squeeze_void_average_y
_platon_squeeze_void_average_z
_platon_squeeze_void_volume
_platon_squeeze_void_count_electrons
_platon_squeeze_void_content
1 -0.003 0.417 0.672 13 2 ' '
2 0.002 0.917 0.328 13 2 ' '
3 0.105 0.795 0.065 28 3 ' '
4 0.350 1.016 0.106 422 52 ' '
5 0.119 0.631 0.437 9 1 ' '
6 0.210 0.186 0.289 19 3 ' '
7 0.317 0.320 0.105 42 5 ' '
8 0.650 0.516 0.894 422 52 ' '
9 0.309 0.695 0.665 16 2 ' '
10 0.323 0.130 0.297 8 1 ' '
11 0.365 0.254 0.433 16 3 ' '
12 0.408 0.770 0.952 33 5 ' '
13 0.462 0.851 0.396 22 3 ' '
14 0.537 0.351 0.604 22 3 ' '
15 0.592 0.270 0.048 33 5 ' '
16 0.683 0.820 0.895 42 5 ' '
17 0.635 0.754 0.567 16 3 ' '
18 0.690 0.194 0.335 16 2 ' '
19 0.677 0.630 0.703 7 1 ' '
20 0.790 0.686 0.711 19 3 ' '
21 0.894 0.295 0.935 28 3 ' '
22 0.881 0.131 0.562 9 1 ' '
